data_7224469
loop_
_publ_author_name
'Su, Kongzhao'
'Jiang, Feilong'
'Wu, Mingyan'
'Qian, Jinjie'
'Pang, Jiandong'
'Yuan, Daqiang'
'Hong, Maochun'

_publ_section_title
;
 Syntheses, structures, luminescence and magnetic properties of three
 high-nuclearity neodymium compounds based on mixed
 sulfonylcalix[4]arene-phosphonate ligands
;
_journal_issue 26
_journal_name_full CrystEngComm
_journal_page_first 4921
_journal_paper_doi 10.1039/C6CE00092D
_journal_volume 18
_journal_year 2016
_chemical_formula_sum 'C215 H309 Cl3 N19 Nd11 O81 P6 S12'
_chemical_formula_weight 6719.52
_chemical_name_systematic
; 
 ? 
;
_space_group_IT_number 14
_symmetry_cell_setting monoclinic
_symmetry_space_group_name_Hall '-P 2yn'
_symmetry_space_group_name_H-M 'P 1 21/n 1'
_atom_sites_solution_hydrogens geom
_atom_sites_solution_primary direct
_atom_sites_solution_secondary difmap
_audit_creation_method SHELXL-97
_audit_update_record
;
2016-02-23 deposited with the CCDC.
2016-03-02 downloaded from the CCDC.
;
_cell_angle_alpha 90.00
_cell_angle_beta 105.7980(10)
_cell_angle_gamma 90.00
_cell_formula_units_Z 4
_cell_length_a 22.1600(2)
_cell_length_b 39.5294(4)
_cell_length_c 32.4297(3)
_cell_measurement_reflns_used 29203
_cell_measurement_temperature 100(2)
_cell_measurement_theta_max 75.2450
_cell_measurement_theta_min 3.5890
_cell_volume 27334.5(5)
_computing_structure_refinement 'SHELXL-97 (Sheldrick, 1997)'
_computing_structure_solution 'SHELXS-97 (Sheldrick, 1990)'
_diffrn_ambient_temperature 100(2)
_diffrn_measured_fraction_theta_full 0.998
_diffrn_measured_fraction_theta_max 0.998
_diffrn_measurement_device_type 'SuperNova, Dual, Cu at zero, Atlas'
_diffrn_measurement_method '\w scans'
_diffrn_radiation_monochromator graphite
_diffrn_radiation_source 'fine-focus sealed tube'
_diffrn_radiation_type CuK\a
_diffrn_radiation_wavelength 1.54184
_diffrn_reflns_av_R_equivalents 0.0781
_diffrn_reflns_av_sigmaI/netI 0.1037
_diffrn_reflns_limit_h_max 26
_diffrn_reflns_limit_h_min -25
_diffrn_reflns_limit_k_max 40
_diffrn_reflns_limit_k_min -47
_diffrn_reflns_limit_l_max 38
_diffrn_reflns_limit_l_min -36
_diffrn_reflns_number 101255
_diffrn_reflns_theta_full 68.00
_diffrn_reflns_theta_max 68.00
_diffrn_reflns_theta_min 3.05
_exptl_absorpt_coefficient_mu 17.763
_exptl_absorpt_correction_T_max 0.1758
_exptl_absorpt_correction_T_min 0.1253
_exptl_absorpt_correction_type multi-scan
_exptl_crystal_colour colorless
_exptl_crystal_density_diffrn 1.633
_exptl_crystal_density_method 'not measured'
_exptl_crystal_description block
_exptl_crystal_F_000 13492
_exptl_crystal_size_max 0.20
_exptl_crystal_size_mid 0.15
_exptl_crystal_size_min 0.15
_platon_squeeze_details
;
SQUEEZE removed 3 DMF and 2 CH3OH molecules per formula unit. 
This valueis calculated based upon volume/count_electrons analysis 
together with element analysis.See ref: a) Y. F. Bi, X. T. Wang, 
W. P. Liao, X. F. Wang, X. W. Wang, H. J. Zhang and S. Gao, 
J. Am. Chem. Soc. 2009, 131, 11650;b)Y. F. Bi, S. C. Du and 
W. P. Liao, Chem. Commun., 2011, 47, 4724.
;
_refine_diff_density_max 4.143
_refine_diff_density_min -4.276
_refine_diff_density_rms 0.200
_refine_ls_extinction_method none
_refine_ls_goodness_of_fit_ref 1.055
_refine_ls_hydrogen_treatment mixed
_refine_ls_matrix_type full
_refine_ls_number_parameters 2907
_refine_ls_number_reflns 49683
_refine_ls_number_restraints 112
_refine_ls_restrained_S_all 1.057
_refine_ls_R_factor_all 0.0906
_refine_ls_R_factor_gt 0.0663
_refine_ls_shift/su_max 0.010
_refine_ls_shift/su_mean 0.000
_refine_ls_structure_factor_coef Fsqd
_refine_ls_weighting_details 'calc w=1/[\s^2^(Fo^2^)+(0.0842P)^2^+63.0810P] where P=(Fo^2^+2Fc^2^)/3'
_refine_ls_weighting_scheme calc
_refine_ls_wR_factor_gt 0.1667
_refine_ls_wR_factor_ref 0.1790
_reflns_number_gt 37320
_reflns_number_total 49683
_reflns_threshold_expression >2sigma(I)
_cod_data_source_file c6ce00092d2.cif
_cod_data_source_block 2
_cod_depositor_comments 'Adding full bibliography for 7224468--7224470.cif.'
_cod_original_cell_volume 27334.5(4)
_cod_original_sg_symbol_H-M P21/n
_cod_database_code 7224469

loop_
_symmetry_equiv_pos_as_xyz
'x, y, z'
'-x+1/2, y+1/2, -z+1/2'
'-x, -y, -z'
'x-1/2, -y-1/2, z-1/2'

loop_
_atom_site_label
_atom_site_type_symbol
_atom_site_fract_x
_atom_site_fract_y
_atom_site_fract_z
_atom_site_U_iso_or_equiv
_atom_site_adp_type
_atom_site_occupancy
_atom_site_symmetry_multiplicity
_atom_site_calc_flag
_atom_site_refinement_flags
Nd1 Nd 0.33558(2) 0.741237(12) 0.207871(16) 0.01614(11) Uani 1 1 d .
Cl1 Cl 0.42678(9) 0.74276(5) 0.29471(6) 0.0111(4) Uani 1 1 d .
S1 S 0.68160(10) 0.74032(6) 0.21832(7) 0.0170(4) Uani 1 1 d .
P1 P 0.47699(10) 0.77289(5) 0.20777(7) 0.0142(4) Uani 1 1 d .
O1 O 0.5988(3) 0.68517(17) 0.23722(19) 0.0172(13) Uani 1 1 d .
N1 N 0.4075(4) 0.7191(2) 0.0898(3) 0.0283(19) Uani 1 1 d .
C1 C 0.6094(5) 0.6829(3) 0.2003(3) 0.0204(11) Uani 1 1 d .
Nd2 Nd 0.44481(2) 0.819196(11) 0.281864(15) 0.01185(10) Uani 1 1 d .
Cl2 Cl 0.53704(9) 0.74480(4) 0.40183(6) 0.0102(4) Uani 1 1 d .
S2 S 0.80039(9) 0.68788(5) 0.38110(7) 0.0143(4) Uani 1 1 d .
P2 P 0.36589(10) 0.66529(5) 0.25050(7) 0.0133(4) Uani 1 1 d .
O2 O 0.6916(3) 0.72629(16) 0.31485(19) 0.0146(9) Uani 1 1 d .
N2 N 0.2294(4) 0.8371(2) 0.1505(3) 0.0229(18) Uani 1 1 d .
C2 C 0.5839(4) 0.6565(3) 0.1699(3) 0.0204(11) Uani 1 1 d .
Nd3 Nd 0.50925(2) 0.690133(11) 0.262174(15) 0.01208(10) Uani 1 1 d .
S3 S 0.62459(10) 0.58573(5) 0.35148(7) 0.0170(4) Uani 1 1 d .
P3 P 0.28470(10) 0.78776(5) 0.27676(7) 0.0121(4) Uani 1 1 d .
O3 O 0.6730(3) 0.65854(15) 0.34716(18) 0.0121(12) Uani 1 1 d .
N3 N 0.1642(4) 0.6702(2) 0.1763(3) 0.0280(19) Uani 1 1 d .
C3 C 0.6001(4) 0.6524(3) 0.1317(3) 0.0204(11) Uani 1 1 d .
H3 H 0.5825 0.6340 0.1134 0.025 Uiso 1 1 calc R
Nd4 Nd 0.31881(2) 0.717956(11) 0.331211(15) 0.01084(10) Uani 1 1 d .
S4 S 0.52759(11) 0.62974(6) 0.18170(7) 0.0200(4) Uani 1 1 d .
P4 P 0.68339(10) 0.78409(5) 0.41722(7) 0.0135(4) Uani 1 1 d .
O4 O 0.5486(3) 0.63400(15) 0.28071(19) 0.0163(13) Uani 1 1 d .
N4 N 0.6467(6) 0.8646(3) 0.1900(4) 0.053(3) Uani 1 1 d U
C4 C 0.6415(5) 0.6743(3) 0.1195(3) 0.029(2) Uani 1 1 d .
Nd5 Nd 0.62274(2) 0.789262(13) 0.296495(16) 0.01787(11) Uani 1 1 d .
S5 S 0.42472(10) 0.64884(5) 0.52247(7) 0.0162(4) Uani 1 1 d .
P5 P 0.59189(10) 0.66805(5) 0.45379(7) 0.0119(4) Uani 1 1 d .
O5 O 0.6332(3) 0.75535(15) 0.23533(19) 0.0136(12) Uani 1 1 d U
N5 N 0.8358(5) 0.8126(3) 0.3159(4) 0.050(3) Uani 1 1 d .
C5 C 0.6637(5) 0.7013(3) 0.1473(4) 0.030(2) Uani 1 1 d .
H5 H 0.6902 0.7175 0.1395 0.036 Uiso 1 1 calc R
Nd6 Nd 0.47436(2) 0.634630(11) 0.355142(16) 0.01564(11) Uani 1 1 d .
S6 S 0.32302(10) 0.59364(5) 0.35853(7) 0.0160(4) Uani 1 1 d .
P6 P 0.49011(10) 0.78527(5) 0.48557(7) 0.0122(4) Uani 1 1 d .
O6 O 0.7106(3) 0.76196(18) 0.1934(2) 0.0217(14) Uani 1 1 d .
N6 N 0.1365(11) 0.8292(5) 0.3698(7) 0.122(7) Uiso 1 1 d D
C6 C 0.6487(4) 0.7055(2) 0.1860(3) 0.0180(19) Uani 1 1 d .
Nd7 Nd 0.35230(2) 0.807477(13) 0.393284(16) 0.01852(11) Uani 1 1 d .
S7 S 0.15443(9) 0.69875(5) 0.31792(7) 0.0143(4) Uani 1 1 d .
O7 O 0.7571(3) 0.70770(15) 0.39819(19) 0.0133(12) Uani 1 1 d .
N7 N 0.3308(8) 0.8857(3) 0.4976(4) 0.072(4) Uani 1 1 d U
C7 C 0.6613(7) 0.6702(4) 0.0785(4) 0.048(3) Uani 1 1 d .
Nd8 Nd 0.64070(2) 0.711677(11) 0.369382(15) 0.01050(10) Uani 1 1 d .
S8 S 0.27468(10) 0.76137(5) 0.47348(7) 0.0140(4) Uani 1 1 d .
O8 O 0.8662(3) 0.69032(17) 0.4048(2) 0.0190(13) Uani 1 1 d .
N8 N 0.4535(4) 0.5445(3) 0.2565(3) 0.038(2) Uani 1 1 d .
C8 C 0.6352(8) 0.6999(5) 0.0488(4) 0.065(5) Uani 1 1 d .
H8A H 0.6515 0.6990 0.0237 0.098 Uiso 1 1 calc R
H8B H 0.6479 0.7212 0.0641 0.098 Uiso 1 1 calc R
H8C H 0.5893 0.6985 0.0396 0.098 Uiso 1 1 calc R
Nd9 Nd 0.45254(2) 0.700646(11) 0.437994(14) 0.01034(10) Uani 1 1 d .
S9 S 0.42494(10) 0.89130(5) 0.21047(7) 0.0175(4) Uani 1 1 d .
O9 O 0.5843(3) 0.60965(16) 0.3645(2) 0.0171(13) Uani 1 1 d .
N9 N 0.4739(4) 0.5333(2) 0.4279(3) 0.0240(18) Uani 1 1 d .
C9 C 0.7347(7) 0.6726(4) 0.0880(5) 0.058(4) Uani 1 1 d .
H9A H 0.7461 0.6739 0.0609 0.088 Uiso 1 1 calc R
H9B H 0.7539 0.6525 0.1040 0.088 Uiso 1 1 calc R
H9C H 0.7497 0.6929 0.1051 0.088 Uiso 1 1 calc R
Nd10 Nd 0.52779(2) 0.821824(11) 0.405828(15) 0.01196(10) Uani 1 1 d .
S10 S 0.31693(10) 0.89433(5) 0.34381(7) 0.0153(4) Uani 1 1 d .
O10 O 0.6256(3) 0.55178(16) 0.3677(2) 0.0225(15) Uani 1 1 d .
N10 N 0.5526(4) 0.7328(2) 0.6080(3) 0.0217(17) Uani 1 1 d .
C10 C 0.6426(8) 0.6363(4) 0.0572(5) 0.061(4) Uani 1 1 d U
H10A H 0.5967 0.6348 0.0472 0.092 Uiso 1 1 calc R
H10B H 0.6587 0.6181 0.0778 0.092 Uiso 1 1 calc R
H10C H 0.6602 0.6339 0.0327 0.092 Uiso 1 1 calc R
Nd11 Nd 0.62710(2) 0.748341(11) 0.490625(16) 0.01415(10) Uani 1 1 d .
S11 S 0.55748(10) 0.90180(5) 0.45977(7) 0.0177(4) Uani 1 1 d .
O11 O 0.4844(3) 0.65107(16) 0.1972(2) 0.0192(13) Uani 1 1 d .
N11 N 0.7916(4) 0.6739(2) 0.5241(2) 0.0252(19) Uani 1 1 d .
C11 C 0.7382(4) 0.7160(2) 0.3014(3) 0.0146(9) Uani 1 1 d .
S12 S 0.66357(10) 0.88246(5) 0.32694(8) 0.0192(4) Uani 1 1 d .
O12 O 0.5014(3) 0.61018(18) 0.1436(2) 0.0253(15) Uani 1 1 d .
N12 N 0.7307(4) 0.8462(2) 0.5442(3) 0.030(2) Uani 1 1 d .
C12 C 0.7426(4) 0.7229(2) 0.2593(3) 0.0146(9) Uani 1 1 d .
O13 O 0.2643(3) 0.73678(16) 0.38134(19) 0.0161(13) Uani 1 1 d .
O16 O 0.3591(3) 0.70258(16) 0.4612(2) 0.0152(12) Uani 1 1 d .
N13 N 0.7821(5) 0.6086(3) 0.2447(4) 0.047(3) Uani 1 1 d .
C13 C 0.7953(4) 0.7141(2) 0.2456(3) 0.0192(19) Uani 1 1 d .
H13 H 0.7952 0.7195 0.2170 0.023 Uiso 1 1 calc R
O14 O 0.2819(3) 0.66724(14) 0.35475(19) 0.0135(12) Uani 1 1 d .
N14 N 0.9299(7) 0.5371(4) 0.5784(4) 0.067(4) Uani 1 1 d .
C14 C 0.8472(4) 0.6981(3) 0.2713(3) 0.021(2) Uani 1 1 d .
O15 O 0.4070(3) 0.64459(14) 0.42272(19) 0.0156(13) Uani 1 1 d .
N15 N 0.9970(8) 0.5114(4) 0.8256(5) 0.083(2) Uani 1 1 d .
C15 C 0.8447(4) 0.6910(3) 0.3128(3) 0.021(2) Uani 1 1 d .
H15 H 0.8792 0.6798 0.3316 0.025 Uiso 1 1 calc R
C16 C 0.7930(4) 0.6998(2) 0.3279(3) 0.021(2) Uani 1 1 d .
O17 O 0.2010(3) 0.71445(15) 0.2997(2) 0.0151(13) Uani 1 1 d .
C17 C 0.9059(5) 0.6921(3) 0.2554(3) 0.027(2) Uani 1 1 d .
O18 O 0.0898(3) 0.70138(17) 0.2925(2) 0.0229(15) Uani 1 1 d .
C18 C 0.9416(5) 0.7254(3) 0.2583(4) 0.035(3) Uani 1 1 d .
H18A H 0.9622 0.7306 0.2884 0.052 Uiso 1 1 calc R
H18B H 0.9122 0.7436 0.2459 0.052 Uiso 1 1 calc R
H18C H 0.9733 0.7234 0.2424 0.052 Uiso 1 1 calc R
O19 O 0.3637(3) 0.61473(15) 0.3411(2) 0.0155(13) Uani 1 1 d .
C19 C 0.8877(5) 0.6799(4) 0.2090(4) 0.040(3) Uani 1 1 d .
H19A H 0.9257 0.6758 0.1998 0.061 Uiso 1 1 calc R
H19B H 0.8621 0.6972 0.1906 0.061 Uiso 1 1 calc R
H19C H 0.8635 0.6589 0.2067 0.061 Uiso 1 1 calc R
O20 O 0.3196(3) 0.55821(16) 0.3467(2) 0.0209(14) Uani 1 1 d .
C20 C 0.9481(5) 0.6656(3) 0.2830(4) 0.032(3) Uani 1 1 d .
H20A H 0.9660 0.6747 0.3119 0.048 Uiso 1 1 calc R
H20B H 0.9819 0.6597 0.2702 0.048 Uiso 1 1 calc R
H20C H 0.9234 0.6453 0.2848 0.048 Uiso 1 1 calc R
O21 O 0.4709(3) 0.66683(15) 0.5060(2) 0.0154(12) Uani 1 1 d .
C21 C 0.7145(4) 0.6364(2) 0.3643(3) 0.0154(18) Uani 1 1 d U
O22 O 0.4497(3) 0.63175(16) 0.5628(2) 0.0223(14) Uani 1 1 d .
C22 C 0.7797(4) 0.6451(2) 0.3815(3) 0.0171(18) Uani 1 1 d U
O23 O 0.3222(3) 0.77410(15) 0.4546(2) 0.0155(13) Uani 1 1 d .
C23 C 0.8259(5) 0.6217(3) 0.3999(3) 0.023(2) Uani 1 1 d .
H23 H 0.8680 0.6290 0.4107 0.028 Uiso 1 1 calc R
O24 O 0.2489(3) 0.78546(16) 0.4978(2) 0.0186(13) Uani 1 1 d .
C24 C 0.8116(4) 0.5874(3) 0.4027(3) 0.021(2) Uani 1 1 d .
O25 O 0.4435(3) 0.86262(14) 0.3986(2) 0.0166(13) Uani 1 1 d .
C25 C 0.7496(4) 0.5779(2) 0.3872(3) 0.0199(19) Uani 1 1 d .
H25 H 0.7386 0.5549 0.3891 0.024 Uiso 1 1 calc R
O26 O 0.5678(3) 0.87105(15) 0.3792(2) 0.0197(14) Uani 1 1 d .
C26 C 0.7017(4) 0.6015(2) 0.3684(3) 0.0199(19) Uani 1 1 d .
O27 O 0.5299(3) 0.85719(16) 0.2822(2) 0.0191(14) Uani 1 1 d .
C27 C 0.8621(5) 0.5617(3) 0.4227(3) 0.028(2) Uani 1 1 d .
O28 O 0.4118(3) 0.87305(15) 0.29803(19) 0.0151(12) Uani 1 1 d .
C28A C 0.8417(10) 0.5257(5) 0.4142(7) 0.032(5) Uiso 0.50 1 d P
H28A H 0.8787 0.5113 0.4176 0.048 Uiso 1 1 calc R
H28B H 0.8146 0.5237 0.3849 0.048 Uiso 1 1 calc R
H28C H 0.8185 0.5187 0.4345 0.048 Uiso 1 1 calc R
O29 O 0.5567(3) 0.86521(16) 0.4644(2) 0.0189(13) Uani 1 1 d .
C29A C 0.8882(10) 0.5696(6) 0.4688(7) 0.032(5) Uiso 0.50 1 d P
H29A H 0.9079 0.5920 0.4720 0.048 Uiso 1 1 calc R
H29B H 0.9196 0.5525 0.4821 0.048 Uiso 1 1 calc R
H29C H 0.8544 0.5695 0.4830 0.048 Uiso 1 1 calc R
O30 O 0.5740(3) 0.92032(16) 0.4992(2) 0.0242(15) Uani 1 1 d .
C30A C 0.9192(9) 0.5665(5) 0.4009(6) 0.022(4) Uiso 0.50 1 d P
H30A H 0.9368 0.5893 0.4070 0.033 Uiso 1 1 calc R
H30B H 0.9034 0.5635 0.3698 0.033 Uiso 1 1 calc R
H30C H 0.9518 0.5497 0.4125 0.033 Uiso 1 1 calc R
O31 O 0.6541(3) 0.84661(16) 0.3322(2) 0.0205(14) Uani 1 1 d .
C31 C 0.5733(4) 0.6083(2) 0.2666(3) 0.0183(19) Uani 1 1 d .
O32 O 0.7236(3) 0.89234(17) 0.3205(2) 0.0264(16) Uani 1 1 d .
C32 C 0.6067(4) 0.5826(2) 0.2954(3) 0.020(2) Uani 1 1 d .
O33 O 0.4209(3) 0.85444(16) 0.21424(19) 0.0176(13) Uani 1 1 d .
C33 C 0.6292(5) 0.5532(3) 0.2796(3) 0.026(2) Uani 1 1 d .
H33 H 0.6518 0.5371 0.2996 0.032 Uiso 1 1 calc R
O34 O 0.4075(3) 0.90396(18) 0.1675(2) 0.0242(15) Uani 1 1 d .
C34 C 0.6198(5) 0.5471(3) 0.2364(4) 0.028(2) Uani 1 1 d .
O35 O 0.3205(3) 0.85770(15) 0.3455(2) 0.0165(13) Uani 1 1 d .
C35 C 0.5892(5) 0.5721(3) 0.2080(3) 0.026(2) Uani 1 1 d .
H35 H 0.5841 0.5691 0.1782 0.031 Uiso 1 1 calc R
O36 O 0.2610(3) 0.90944(17) 0.3503(2) 0.0223(14) Uani 1 1 d .
C36 C 0.5657(4) 0.6016(2) 0.2221(3) 0.021(2) Uani 1 1 d .
O37 O 0.4103(3) 0.78359(16) 0.2086(2) 0.0197(14) Uani 1 1 d .
C37 C 0.6427(6) 0.5145(3) 0.2195(4) 0.039(3) Uani 1 1 d .
O38 O 0.5209(3) 0.79244(15) 0.24428(19) 0.0164(13) Uani 1 1 d .
C38 C 0.5921(9) 0.4999(6) 0.1827(6) 0.093(6) Uani 1 1 d U
H38A H 0.5539 0.4963 0.1918 0.140 Uiso 1 1 calc R
H38B H 0.6063 0.4782 0.1740 0.140 Uiso 1 1 calc R
H38C H 0.5833 0.5156 0.1585 0.140 Uiso 1 1 calc R
O39 O 0.4846(3) 0.73485(15) 0.21054(19) 0.0153(13) Uani 1 1 d .
C39 C 0.6983(9) 0.5237(5) 0.2035(6) 0.087(6) Uani 1 1 d U
H39A H 0.6839 0.5362 0.1765 0.131 Uiso 1 1 calc R
H39B H 0.7200 0.5031 0.1988 0.131 Uiso 1 1 calc R
H39C H 0.7271 0.5379 0.2248 0.131 Uiso 1 1 calc R
O40 O 0.3891(3) 0.68835(15) 0.2203(2) 0.0161(13) Uani 1 1 d .
C40 C 0.6616(8) 0.4876(3) 0.2542(5) 0.054(4) Uani 1 1 d .
H40A H 0.6944 0.4966 0.2785 0.081 Uiso 1 1 calc R
H40B H 0.6776 0.4676 0.2426 0.081 Uiso 1 1 calc R
H40C H 0.6251 0.4812 0.2640 0.081 Uiso 1 1 calc R
O41 O 0.3211(3) 0.68381(15) 0.27036(19) 0.0152(13) Uani 1 1 d U
C41 C 0.2148(4) 0.7316(2) 0.3939(3) 0.021(2) Uani 1 1 d .
O42 O 0.4259(3) 0.65272(15) 0.2824(2) 0.0170(13) Uani 1 1 d .
C42 C 0.2114(4) 0.7425(2) 0.4356(3) 0.0167(18) Uani 1 1 d .
O43 O 0.3006(3) 0.78246(15) 0.32550(19) 0.0148(12) Uani 1 1 d .
C43 C 0.1568(5) 0.7383(3) 0.4487(3) 0.026(2) Uani 1 1 d .
H43 H 0.1563 0.7464 0.4762 0.031 Uiso 1 1 calc R
O44 O 0.2775(3) 0.75162(15) 0.2582(2) 0.0165(13) Uani 1 1 d .
C44 C 0.1030(5) 0.7229(3) 0.4233(3) 0.024(2) Uani 1 1 d .
O45 O 0.3334(3) 0.80777(15) 0.2614(2) 0.0154(13) Uani 1 1 d .
C45 C 0.1062(4) 0.7117(2) 0.3835(3) 0.023(2) Uani 1 1 d .
H45 H 0.0704 0.7009 0.3654 0.027 Uiso 1 1 calc R
O46 O 0.6685(3) 0.77517(15) 0.3697(2) 0.0183(13) Uani 1 1 d .
C46 C 0.1589(4) 0.7156(2) 0.3687(3) 0.021(2) Uani 1 1 d .
O47 O 0.6368(3) 0.80698(16) 0.4297(2) 0.0172(13) Uani 1 1 d .
C47 C 0.0416(5) 0.7184(3) 0.4365(4) 0.036(3) Uani 1 1 d .
O48 O 0.6878(3) 0.74958(15) 0.4408(2) 0.0164(13) Uani 1 1 d .
C48 C -0.0103(5) 0.7394(3) 0.4062(5) 0.042(3) Uani 1 1 d .
H48A H -0.0133 0.7332 0.3764 0.063 Uiso 1 1 calc R
H48B H -0.0002 0.7636 0.4104 0.063 Uiso 1 1 calc R
H48C H -0.0504 0.7350 0.4123 0.063 Uiso 1 1 calc R
O49 O 0.6401(3) 0.68085(15) 0.43206(19) 0.0165(13) Uani 1 1 d .
C49 C 0.0220(6) 0.6809(4) 0.4325(5) 0.047(3) Uani 1 1 d .
H49A H -0.0153 0.6778 0.4429 0.070 Uiso 1 1 calc R
H49B H 0.0564 0.6670 0.4496 0.070 Uiso 1 1 calc R
H49C H 0.0123 0.6739 0.4024 0.070 Uiso 1 1 calc R
O50 O 0.5744(3) 0.69554(15) 0.4826(2) 0.0164(13) Uani 1 1 d .
C50 C 0.0495(6) 0.7303(5) 0.4831(4) 0.059(5) Uani 1 1 d .
H50A H 0.0628 0.7540 0.4860 0.089 Uiso 1 1 calc R
H50B H 0.0812 0.7163 0.5027 0.089 Uiso 1 1 calc R
H50C H 0.0094 0.7281 0.4902 0.089 Uiso 1 1 calc R
O51 O 0.5290(3) 0.65774(15) 0.42279(19) 0.0147(12) Uani 1 1 d .
C51 C 0.2374(4) 0.6459(2) 0.3418(3) 0.0160(18) Uani 1 1 d .
O52 O 0.5576(3) 0.79426(15) 0.4849(2) 0.0181(13) Uani 1 1 d .
C52 C 0.1731(4) 0.6560(2) 0.3250(3) 0.0177(19) Uani 1 1 d .
O53 O 0.4820(3) 0.74737(15) 0.48698(19) 0.0154(13) Uani 1 1 d .
C53 C 0.1246(5) 0.6321(3) 0.3144(4) 0.027(2) Uani 1 1 d .
H53 H 0.0826 0.6400 0.3049 0.032 Uiso 1 1 calc R
O54 O 0.4486(3) 0.80277(15) 0.4459(2) 0.0156(13) Uani 1 1 d .
C54 C 0.1353(5) 0.5978(3) 0.3170(4) 0.025(2) Uani 1 1 d U
O55 O 0.3539(3) 0.73141(18) 0.1383(2) 0.0237(15) Uani 1 1 d .
C55 C 0.1967(4) 0.5870(2) 0.3303(4) 0.026(2) Uani 1 1 d .
H55 H 0.2058 0.5635 0.3316 0.031 Uiso 1 1 calc R
O56 O 0.2445(3) 0.70611(17) 0.1772(2) 0.0225(14) Uani 1 1 d .
C56 C 0.2456(4) 0.6106(2) 0.3419(3) 0.0176(19) Uani 1 1 d .
O57 O 0.2672(3) 0.78380(17) 0.1674(2) 0.0214(14) Uani 1 1 d .
C57 C 0.0783(5) 0.5734(3) 0.3049(5) 0.039(3) Uani 1 1 d .
O58 O 0.5450(3) 0.67817(18) 0.3393(2) 0.0266(16) Uani 1 1 d .
C58 C 0.1007(6) 0.5362(3) 0.3105(5) 0.053(4) Uani 1 1 d .
H58A H 0.0645 0.5211 0.3006 0.079 Uiso 1 1 calc R
H58B H 0.1211 0.5318 0.3408 0.079 Uiso 1 1 calc R
H58C H 0.1306 0.5322 0.2936 0.079 Uiso 1 1 calc R
O59 O 0.5709(3) 0.73789(15) 0.3063(2) 0.0191(13) Uani 1 1 d .
C59 C 0.0337(6) 0.5797(3) 0.3341(5) 0.047(3) Uani 1 1 d .
H59A H 0.0192 0.6032 0.3311 0.070 Uiso 1 1 calc R
H59B H 0.0564 0.5753 0.3641 0.070 Uiso 1 1 calc R
H59C H -0.0025 0.5645 0.3255 0.070 Uiso 1 1 calc R
O60 O 0.3844(3) 0.74518(15) 0.3952(2) 0.0169(13) Uani 1 1 d .
C60 C 0.0438(6) 0.5799(3) 0.2565(5) 0.050(4) Uani 1 1 d .
H60A H 0.0204 0.6012 0.2538 0.075 Uiso 1 1 calc R
H60B H 0.0147 0.5613 0.2456 0.075 Uiso 1 1 calc R
H60C H 0.0747 0.5813 0.2400 0.075 Uiso 1 1 calc R
O61 O 0.4214(3) 0.68716(17) 0.3625(2) 0.0234(15) Uani 1 1 d .
C61 C 0.3799(4) 0.6216(2) 0.4398(3) 0.0166(18) Uani 1 1 d .
O62 O 0.6404(3) 0.83014(18) 0.2431(2) 0.0289(16) Uani 1 1 d .
C62 C 0.3433(4) 0.5951(2) 0.4152(3) 0.0164(18) Uani 1 1 d .
O63 O 0.7358(3) 0.79537(19) 0.3021(3) 0.0301(17) Uani 1 1 d .
C63 C 0.3157(4) 0.5692(2) 0.4335(3) 0.022(2) Uani 1 1 d .
H63 H 0.2910 0.5526 0.4152 0.026 Uiso 1 1 calc R
O64 O 0.4823(3) 0.58540(16) 0.4027(2) 0.0217(14) Uani 1 1 d .
C64 C 0.3232(5) 0.5668(2) 0.4774(3) 0.024(2) Uani 1 1 d .
O65 O 0.2391(4) 0.81653(19) 0.3887(3) 0.0352(19) Uani 1 1 d DU
C65 C 0.3577(4) 0.5927(2) 0.5022(3) 0.020(2) Uani 1 1 d .
H65 H 0.3636 0.5922 0.5323 0.024 Uiso 1 1 calc R
O66 O 0.4305(3) 0.80501(15) 0.35415(19) 0.0145(12) Uani 1 1 d U
C66 C 0.3837(4) 0.6190(2) 0.4846(3) 0.0185(19) Uani 1 1 d .
O67 O 0.7171(3) 0.71276(17) 0.5243(2) 0.0210(14) Uani 1 1 d .
C67 C 0.2964(5) 0.5379(3) 0.4979(4) 0.031(2) Uani 1 1 d .
O68 O 0.6969(3) 0.79251(17) 0.5276(2) 0.0241(15) Uani 1 1 d .
C68 C 0.3513(7) 0.5163(3) 0.5250(5) 0.054(4) Uani 1 1 d .
H68A H 0.3724 0.5048 0.5060 0.082 Uiso 1 1 calc R
H68B H 0.3350 0.4994 0.5413 0.082 Uiso 1 1 calc R
H68C H 0.3813 0.5310 0.5449 0.082 Uiso 1 1 calc R
O69 O 0.6079(3) 0.74343(17) 0.5604(2) 0.0203(14) Uani 1 1 d .
C69 C 0.2596(6) 0.5521(3) 0.5280(4) 0.045(3) Uani 1 1 d .
H69A H 0.2879 0.5653 0.5508 0.067 Uiso 1 1 calc R
H69B H 0.2420 0.5333 0.5408 0.067 Uiso 1 1 calc R
H69C H 0.2256 0.5666 0.5117 0.067 Uiso 1 1 calc R
O70 O 1.0736(6) 0.4767(3) 0.8638(4) 0.083(2) Uani 1 1 d .
C70 C 0.2532(6) 0.5151(3) 0.4654(4) 0.041(3) Uani 1 1 d .
H70A H 0.2171 0.5282 0.4489 0.061 Uiso 1 1 calc R
H70B H 0.2385 0.4965 0.4803 0.061 Uiso 1 1 calc R
H70C H 0.2759 0.5058 0.4459 0.061 Uiso 1 1 calc R
O71 O 0.9210(7) 0.4835(3) 0.5564(5) 0.102(5) Uani 1 1 d .
C71 C 0.3466(4) 0.7033(2) 0.4972(3) 0.0165(7) Uani 1 1 d .
O72 O 0.1519(11) 0.6254(5) 0.5343(6) 0.152(9) Uani 1 1 d .
C72 C 0.3697(4) 0.6786(2) 0.5300(3) 0.0165(7) Uani 1 1 d .
O73 O 0.8579(10) 0.5885(4) 0.2212(7) 0.158(9) Uani 1 1 d .
C73 C 0.3524(4) 0.6772(2) 0.5687(3) 0.0165(7) Uani 1 1 d .
H73 H 0.3681 0.6596 0.5886 0.020 Uiso 1 1 calc R
O74 O 0.5445(3) 0.80773(16) 0.33570(19) 0.0163(13) Uani 1 1 d U
C74 C 0.3128(4) 0.7013(2) 0.5777(3) 0.0165(7) Uani 1 1 d .
C75 C 0.2913(4) 0.7268(2) 0.5479(3) 0.0165(7) Uani 1 1 d .
H75 H 0.2647 0.7438 0.5539 0.020 Uiso 1 1 calc R
C76 C 0.3078(4) 0.7280(2) 0.5091(3) 0.0165(7) Uani 1 1 d .
C77 C 0.2934(5) 0.7015(3) 0.6195(3) 0.028(2) Uani 1 1 d U
C78 C 0.3198(5) 0.7332(3) 0.6452(3) 0.030(2) Uani 1 1 d .
H78A H 0.3055 0.7533 0.6276 0.045 Uiso 1 1 calc R
H78B H 0.3658 0.7323 0.6533 0.045 Uiso 1 1 calc R
H78C H 0.3051 0.7342 0.6711 0.045 Uiso 1 1 calc R
C79 C 0.2221(5) 0.6999(3) 0.6092(4) 0.034(3) Uani 1 1 d U
H79A H 0.2092 0.7042 0.6353 0.052 Uiso 1 1 calc R
H79B H 0.2077 0.6774 0.5980 0.052 Uiso 1 1 calc R
H79C H 0.2037 0.7170 0.5876 0.052 Uiso 1 1 calc R
C80 C 0.3193(8) 0.6705(4) 0.6472(4) 0.054(4) Uani 1 1 d .
H80A H 0.3048 0.6709 0.6732 0.081 Uiso 1 1 calc R
H80B H 0.3653 0.6711 0.6552 0.081 Uiso 1 1 calc R
H80C H 0.3045 0.6498 0.6310 0.081 Uiso 1 1 calc R
C81 C 0.3720(4) 0.8954(2) 0.2773(3) 0.0141(17) Uani 1 1 d .
C82 C 0.3727(4) 0.9088(2) 0.2372(3) 0.0154(18) Uani 1 1 d .
C83 C 0.3303(4) 0.9331(2) 0.2149(3) 0.0188(19) Uani 1 1 d .
H83 H 0.3335 0.9412 0.1880 0.023 Uiso 1 1 calc R
C84 C 0.2838(4) 0.9456(2) 0.2318(3) 0.0187(19) Uani 1 1 d .
C85 C 0.2815(4) 0.9324(2) 0.2719(3) 0.0182(19) Uani 1 1 d .
H85 H 0.2497 0.9405 0.2840 0.022 Uiso 1 1 calc R
C86 C 0.3230(4) 0.9084(2) 0.2945(3) 0.0167(18) Uani 1 1 d .
C87 C 0.2351(5) 0.9720(2) 0.2091(3) 0.023(2) Uani 1 1 d D
C88 C 0.2438(5) 0.9807(3) 0.1650(3) 0.026(2) Uani 1 1 d D
H88A H 0.2869 0.9884 0.1683 0.039 Uiso 1 1 calc R
H88B H 0.2144 0.9986 0.1518 0.039 Uiso 1 1 calc R
H88C H 0.2357 0.9605 0.1467 0.039 Uiso 1 1 calc R
C89 C 0.2433(6) 1.0040(3) 0.2360(3) 0.034(3) Uani 1 1 d .
H89A H 0.2859 1.0127 0.2402 0.052 Uiso 1 1 calc R
H89B H 0.2364 0.9988 0.2639 0.052 Uiso 1 1 calc R
H89C H 0.2129 1.0210 0.2213 0.052 Uiso 1 1 calc R
C90 C 0.1687(5) 0.9579(3) 0.2022(4) 0.038(3) Uani 1 1 d .
H90A H 0.1382 0.9742 0.1858 0.058 Uiso 1 1 calc R
H90B H 0.1606 0.9540 0.2301 0.058 Uiso 1 1 calc R
H90C H 0.1648 0.9365 0.1865 0.058 Uiso 1 1 calc R
C91 C 0.4378(4) 0.8948(2) 0.4022(3) 0.0162(18) Uani 1 1 d .
C92 C 0.3821(4) 0.9129(2) 0.3807(3) 0.0162(18) Uani 1 1 d .
C93 C 0.3744(5) 0.9476(2) 0.3859(3) 0.023(2) Uani 1 1 d .
H93 H 0.3360 0.9580 0.3709 0.027 Uiso 1 1 calc R
C94 C 0.4224(5) 0.9679(2) 0.4129(3) 0.023(2) Uani 1 1 d .
C95 C 0.4756(5) 0.9514(2) 0.4328(3) 0.024(2) Uani 1 1 d .
H95 H 0.5093 0.9641 0.4504 0.029 Uiso 1 1 calc R
C96 C 0.4842(4) 0.9163(2) 0.4290(3) 0.0199(19) Uani 1 1 d .
C97 C 0.4105(6) 1.0057(3) 0.4195(4) 0.037(3) Uani 1 1 d .
C98 C 0.3774(7) 1.0222(3) 0.3769(5) 0.065(5) Uani 1 1 d .
H98A H 0.3733 1.0466 0.3812 0.098 Uiso 1 1 calc R
H98B H 0.3357 1.0122 0.3658 0.098 Uiso 1 1 calc R
H98C H 0.4021 1.0185 0.3564 0.098 Uiso 1 1 calc R
C99 C 0.3683(6) 1.0080(3) 0.4502(5) 0.060(4) Uani 1 1 d .
H99A H 0.3917 1.0003 0.4788 0.089 Uiso 1 1 calc R
H99B H 0.3312 0.9937 0.4394 0.089 Uiso 1 1 calc R
H99C H 0.3552 1.0315 0.4518 0.089 Uiso 1 1 calc R
C100 C 0.4725(5) 1.0239(2) 0.4387(4) 0.034(3) Uani 1 1 d .
H10D H 0.4925 1.0147 0.4672 0.051 Uiso 1 1 calc R
H10E H 0.4647 1.0481 0.4411 0.051 Uiso 1 1 calc R
H10F H 0.5003 1.0206 0.4201 0.051 Uiso 1 1 calc R
C101 C 0.6088(4) 0.8937(2) 0.3928(3) 0.0170(19) Uani 1 1 d .
C102 C 0.6125(5) 0.9126(2) 0.4318(3) 0.020(2) Uani 1 1 d .
C103 C 0.6536(5) 0.9391(3) 0.4466(3) 0.026(2) Uani 1 1 d .
H103 H 0.6523 0.9509 0.4719 0.032 Uiso 1 1 calc R
C104 C 0.6970(5) 0.9484(3) 0.4243(4) 0.031(2) Uani 1 1 d .
C105 C 0.6980(5) 0.9300(3) 0.3882(4) 0.031(2) Uani 1 1 d .
H105 H 0.7279 0.9357 0.3733 0.037 Uiso 1 1 calc R
C106 C 0.6569(4) 0.9035(2) 0.3730(4) 0.024(2) Uani 1 1 d .
C107 C 0.7445(6) 0.9774(3) 0.4416(4) 0.043(3) Uani 1 1 d U
C108 C 0.7692(14) 0.9925(9) 0.4097(9) 0.155(12) Uiso 1 1 d .
H10G H 0.8121 1.0003 0.4229 0.233 Uiso 1 1 calc R
H10H H 0.7430 1.0118 0.3969 0.233 Uiso 1 1 calc R
H10I H 0.7694 0.9758 0.3875 0.233 Uiso 1 1 calc R
C109 C 0.7879(13) 0.9682(8) 0.4810(8) 0.139(11) Uiso 1 1 d .
H10J H 0.7657 0.9566 0.4992 0.208 Uiso 1 1 calc R
H10K H 0.8083 0.9886 0.4956 0.208 Uiso 1 1 calc R
H10L H 0.8197 0.9531 0.4753 0.208 Uiso 1 1 calc R
C110 C 0.7114(13) 1.0069(8) 0.4539(9) 0.135(10) Uiso 1 1 d .
H11A H 0.6953 1.0215 0.4289 0.203 Uiso 1 1 calc R
H11B H 0.7406 1.0198 0.4766 0.203 Uiso 1 1 calc R
H11C H 0.6764 0.9989 0.4643 0.203 Uiso 1 1 calc R
C111 C 0.5437(4) 0.8850(2) 0.2678(3) 0.0182(19) Uani 1 1 d .
C112 C 0.6049(4) 0.8999(2) 0.2828(3) 0.0192(19) Uani 1 1 d .
C113 C 0.6221(5) 0.9298(2) 0.2660(3) 0.025(2) Uani 1 1 d .
H113 H 0.6633 0.9384 0.2776 0.030 Uiso 1 1 calc R
C114 C 0.5808(5) 0.9474(3) 0.2328(4) 0.031(2) Uani 1 1 d .
C115 C 0.5212(5) 0.9340(2) 0.2180(3) 0.023(2) Uani 1 1 d .
H115 H 0.4919 0.9455 0.1955 0.027 Uiso 1 1 calc R
C116 C 0.5016(4) 0.9044(2) 0.2342(3) 0.020(2) Uani 1 1 d .
C117 C 0.6002(6) 0.9805(3) 0.2166(5) 0.046(3) Uani 1 1 d .
C118 C 0.5546(7) 0.9899(4) 0.1724(6) 0.071(5) Uani 1 1 d .
H11D H 0.5538 0.9716 0.1519 0.107 Uiso 1 1 calc R
H11E H 0.5689 1.0109 0.1618 0.107 Uiso 1 1 calc R
H11F H 0.5123 0.9933 0.1756 0.107 Uiso 1 1 calc R
C119 C 0.6663(6) 0.9779(4) 0.2103(6) 0.071(6) Uani 1 1 d .
H11G H 0.6966 0.9731 0.2379 0.107 Uiso 1 1 calc R
H11H H 0.6772 0.9993 0.1990 0.107 Uiso 1 1 calc R
H11I H 0.6673 0.9596 0.1901 0.107 Uiso 1 1 calc R
C120 C 0.5993(9) 1.0079(3) 0.2494(6) 0.072(5) Uani 1 1 d .
H12A H 0.5563 1.0110 0.2515 0.108 Uiso 1 1 calc R
H12B H 0.6145 1.0292 0.2404 0.108 Uiso 1 1 calc R
H12C H 0.6265 1.0013 0.2774 0.108 Uiso 1 1 calc R
C121 C 0.4898(4) 0.7864(2) 0.1570(3) 0.0187(19) Uani 1 1 d .
C122 C 0.5306(5) 0.7694(3) 0.1395(3) 0.023(2) Uani 1 1 d .
H122 H 0.5495 0.7490 0.1524 0.028 Uiso 1 1 calc R
C123 C 0.5448(5) 0.7814(3) 0.1029(3) 0.029(2) Uani 1 1 d .
H123 H 0.5731 0.7694 0.0909 0.035 Uiso 1 1 calc R
C124 C 0.5172(6) 0.8113(3) 0.0840(3) 0.0340(15) Uani 1 1 d .
H124 H 0.5269 0.8199 0.0591 0.041 Uiso 1 1 calc R
C125 C 0.4758(6) 0.8284(3) 0.1013(3) 0.0340(15) Uani 1 1 d .
H125 H 0.4571 0.8488 0.0884 0.041 Uiso 1 1 calc R
C126 C 0.4613(6) 0.8161(3) 0.1376(3) 0.0340(15) Uani 1 1 d .
H126 H 0.4322 0.8278 0.1492 0.041 Uiso 1 1 calc R
C127 C 0.3247(4) 0.6308(2) 0.2199(3) 0.0197(19) Uani 1 1 d .
C128 C 0.2793(5) 0.6132(3) 0.2332(4) 0.029(2) Uani 1 1 d .
H128 H 0.2684 0.6203 0.2583 0.034 Uiso 1 1 calc R
C129 C 0.2487(6) 0.5848(3) 0.2098(4) 0.041(3) Uani 1 1 d .
H129 H 0.2174 0.5728 0.2189 0.050 Uiso 1 1 calc R
C130 C 0.2655(6) 0.5748(3) 0.1734(4) 0.045(3) Uani 1 1 d .
H130 H 0.2468 0.5553 0.1581 0.055 Uiso 1 1 calc R
C131 C 0.3083(6) 0.5927(3) 0.1597(4) 0.040(3) Uani 1 1 d .
H131 H 0.3179 0.5860 0.1340 0.048 Uiso 1 1 calc R
C132 C 0.3386(5) 0.6205(3) 0.1822(3) 0.026(2) Uani 1 1 d .
H132 H 0.3688 0.6325 0.1721 0.031 Uiso 1 1 calc R
C133 C 0.2092(4) 0.8085(2) 0.2588(3) 0.0147(17) Uani 1 1 d U
C134 C 0.1547(5) 0.7901(3) 0.2525(3) 0.029(2) Uani 1 1 d .
H134 H 0.1571 0.7663 0.2564 0.035 Uiso 1 1 calc R
C135 C 0.0971(5) 0.8053(3) 0.2408(4) 0.036(3) Uani 1 1 d .
H135 H 0.0599 0.7923 0.2375 0.044 Uiso 1 1 calc R
C136 C 0.0939(5) 0.8405(3) 0.2338(4) 0.039(3) Uani 1 1 d .
H136 H 0.0543 0.8515 0.2253 0.047 Uiso 1 1 calc R
C137 C 0.1479(5) 0.8589(3) 0.2392(4) 0.034(3) Uani 1 1 d .
H137 H 0.1455 0.8827 0.2352 0.041 Uiso 1 1 calc R
C138 C 0.2061(5) 0.8432(3) 0.2506(3) 0.025(2) Uani 1 1 d .
H138 H 0.2433 0.8559 0.2528 0.030 Uiso 1 1 calc R
C139 C 0.7588(4) 0.8044(2) 0.4334(3) 0.0150(18) Uani 1 1 d .
C140 C 0.8140(4) 0.7860(3) 0.4399(3) 0.025(2) Uani 1 1 d .
H140 H 0.8118 0.7622 0.4356 0.031 Uiso 1 1 calc R
C141 C 0.8723(5) 0.8016(3) 0.4525(4) 0.030(2) Uani 1 1 d .
H141 H 0.9096 0.7884 0.4580 0.035 Uiso 1 1 calc R
C142 C 0.8760(5) 0.8366(3) 0.4572(4) 0.034(3) Uani 1 1 d .
H142 H 0.9155 0.8477 0.4643 0.041 Uiso 1 1 calc R
C143 C 0.8202(6) 0.8552(3) 0.4510(4) 0.043(3) Uani 1 1 d .
H143 H 0.8223 0.8791 0.4546 0.051 Uiso 1 1 calc R
C144 C 0.7633(5) 0.8397(3) 0.4401(3) 0.026(2) Uani 1 1 d .
H144 H 0.7263 0.8527 0.4369 0.031 Uiso 1 1 calc R
C145 C 0.6248(4) 0.6320(2) 0.4874(3) 0.0172(18) Uani 1 1 d .
C146 C 0.6048(4) 0.6236(2) 0.5226(3) 0.023(2) Uani 1 1 d .
H146 H 0.5748 0.6373 0.5308 0.027 Uiso 1 1 calc R
C147 C 0.6287(5) 0.5950(3) 0.5457(3) 0.028(2) Uani 1 1 d .
H147 H 0.6136 0.5887 0.5694 0.034 Uiso 1 1 calc R
C148 C 0.6737(5) 0.5753(3) 0.5357(4) 0.032(2) Uani 1 1 d .
H148 H 0.6911 0.5565 0.5530 0.038 Uiso 1 1 calc R
C149 C 0.6934(6) 0.5835(3) 0.4993(4) 0.043(3) Uani 1 1 d .
H149 H 0.7234 0.5698 0.4912 0.052 Uiso 1 1 calc R
C150 C 0.6684(5) 0.6122(3) 0.4752(3) 0.029(2) Uani 1 1 d .
H150 H 0.6815 0.6180 0.4505 0.035 Uiso 1 1 calc R
C151 C 0.4737(4) 0.8037(2) 0.5324(3) 0.0181(19) Uani 1 1 d .
C152 C 0.4355(5) 0.7878(3) 0.5535(3) 0.023(2) Uani 1 1 d .
H152 H 0.4202 0.7658 0.5446 0.028 Uiso 1 1 calc R
C153 C 0.4187(5) 0.8029(3) 0.5873(3) 0.031(2) Uani 1 1 d .
H153 H 0.3923 0.7914 0.6014 0.037 Uiso 1 1 calc R
C154 C 0.4410(5) 0.8346(3) 0.6002(3) 0.030(2) Uani 1 1 d .
H154 H 0.4296 0.8454 0.6231 0.036 Uiso 1 1 calc R
C155 C 0.4799(5) 0.8510(3) 0.5799(3) 0.028(2) Uani 1 1 d .
H155 H 0.4956 0.8728 0.5893 0.034 Uiso 1 1 calc R
C156 C 0.4963(5) 0.8356(3) 0.5455(3) 0.024(2) Uani 1 1 d .
H156 H 0.5228 0.8470 0.5314 0.028 Uiso 1 1 calc R
C157 C 0.3939(5) 0.7146(3) 0.1269(3) 0.024(2) Uani 1 1 d .
H157 H 0.4161 0.6977 0.1458 0.029 Uiso 1 1 calc R
C158 C 0.4553(6) 0.6981(3) 0.0787(4) 0.039(3) Uani 1 1 d .
H15A H 0.4916 0.7121 0.0783 0.059 Uiso 1 1 calc R
H15B H 0.4378 0.6881 0.0503 0.059 Uiso 1 1 calc R
H15C H 0.4684 0.6801 0.1000 0.059 Uiso 1 1 calc R
C159 C 0.3756(6) 0.7450(3) 0.0611(4) 0.036(3) Uani 1 1 d .
H15D H 0.3465 0.7570 0.0740 0.054 Uiso 1 1 calc R
H15E H 0.3522 0.7347 0.0340 0.054 Uiso 1 1 calc R
H15F H 0.4064 0.7610 0.0557 0.054 Uiso 1 1 calc R
C160 C 0.2049(4) 0.6941(2) 0.1939(3) 0.022(2) Uani 1 1 d .
H160 H 0.2038 0.7027 0.2211 0.026 Uiso 1 1 calc R
C161 C 0.1655(6) 0.6560(3) 0.1351(4) 0.038(3) Uani 1 1 d .
H16A H 0.1980 0.6674 0.1249 0.057 Uiso 1 1 calc R
H16B H 0.1246 0.6592 0.1143 0.057 Uiso 1 1 calc R
H16C H 0.1749 0.6317 0.1384 0.057 Uiso 1 1 calc R
C162 C 0.1196(5) 0.6561(3) 0.1970(4) 0.042(3) Uani 1 1 d .
H16D H 0.1283 0.6320 0.2025 0.062 Uiso 1 1 calc R
H16E H 0.0770 0.6589 0.1783 0.062 Uiso 1 1 calc R
H16F H 0.1234 0.6678 0.2242 0.062 Uiso 1 1 calc R
C163 C 0.2744(5) 0.8154(2) 0.1660(3) 0.024(2) Uani 1 1 d .
H163 H 0.3156 0.8241 0.1771 0.029 Uiso 1 1 calc R
C164 C 0.2412(5) 0.8734(3) 0.1510(4) 0.034(3) Uani 1 1 d .
H16G H 0.2862 0.8776 0.1624 0.051 Uiso 1 1 calc R
H16H H 0.2185 0.8846 0.1691 0.051 Uiso 1 1 calc R
H16I H 0.2268 0.8823 0.1217 0.051 Uiso 1 1 calc R
C165 C 0.1653(5) 0.8253(3) 0.1342(4) 0.040(3) Uani 1 1 d .
H16J H 0.1485 0.8329 0.1045 0.059 Uiso 1 1 calc R
H16K H 0.1396 0.8346 0.1518 0.059 Uiso 1 1 calc R
H16L H 0.1645 0.8006 0.1353 0.059 Uiso 1 1 calc R
C166 C 0.7813(6) 0.8092(4) 0.3243(4) 0.043(3) Uani 1 1 d .
H166 H 0.7776 0.8186 0.3505 0.052 Uiso 1 1 calc R
C167 C 0.8419(9) 0.8031(6) 0.2752(6) 0.092(7) Uani 1 1 d .
H16M H 0.8676 0.7826 0.2781 0.139 Uiso 1 1 calc R
H16N H 0.8619 0.8215 0.2635 0.139 Uiso 1 1 calc R
H16O H 0.8002 0.7986 0.2559 0.139 Uiso 1 1 calc R
C168 C 0.8903(8) 0.8291(8) 0.3448(6) 0.126(12) Uani 1 1 d .
H16P H 0.9038 0.8480 0.3300 0.189 Uiso 1 1 calc R
H16Q H 0.9246 0.8127 0.3537 0.189 Uiso 1 1 calc R
H16R H 0.8790 0.8376 0.3701 0.189 Uiso 1 1 calc R
C169 C 0.6182(7) 0.8429(3) 0.2090(4) 0.047(3) Uani 1 1 d .
H169 H 0.5763 0.8368 0.1943 0.056 Uiso 1 1 calc R
C170 C 0.7100(8) 0.8752(5) 0.2106(6) 0.080(6) Uani 1 1 d .
H17A H 0.7344 0.8756 0.1896 0.119 Uiso 1 1 calc R
H17B H 0.7292 0.8592 0.2337 0.119 Uiso 1 1 calc R
H17C H 0.7094 0.8978 0.2227 0.119 Uiso 1 1 calc R
C171 C 0.6137(12) 0.8794(7) 0.1489(8) 0.120(9) Uani 1 1 d U
H17D H 0.6294 0.8694 0.1262 0.180 Uiso 1 1 calc R
H17E H 0.6208 0.9039 0.1498 0.180 Uiso 1 1 calc R
H17F H 0.5687 0.8749 0.1432 0.180 Uiso 1 1 calc R
C172 C 0.4702(5) 0.5554(3) 0.3972(3) 0.025(2) Uani 1 1 d .
H172 H 0.4572 0.5474 0.3685 0.031 Uiso 1 1 calc R
C173 C 0.4555(7) 0.4978(3) 0.4199(4) 0.046(3) Uani 1 1 d .
H17G H 0.4386 0.4942 0.3890 0.069 Uiso 1 1 calc R
H17H H 0.4234 0.4923 0.4344 0.069 Uiso 1 1 calc R
H17I H 0.4922 0.4833 0.4309 0.069 Uiso 1 1 calc R
C174 C 0.4949(6) 0.5443(3) 0.4726(4) 0.037(3) Uani 1 1 d .
H17J H 0.5127 0.5671 0.4739 0.055 Uiso 1 1 calc R
H17K H 0.5269 0.5287 0.4888 0.055 Uiso 1 1 calc R
H17L H 0.4591 0.5446 0.4849 0.055 Uiso 1 1 calc R
C175 C 0.4502(5) 0.5743(3) 0.2733(3) 0.029(2) Uani 1 1 d .
H175 H 0.4345 0.5924 0.2540 0.035 Uiso 1 1 calc R
C176 C 0.4334(8) 0.5394(4) 0.2095(5) 0.073(5) Uani 1 1 d .
H17M H 0.3984 0.5233 0.2022 0.109 Uiso 1 1 calc R
H17N H 0.4685 0.5304 0.1999 0.109 Uiso 1 1 calc R
H17O H 0.4199 0.5611 0.1953 0.109 Uiso 1 1 calc R
C177 C 0.4810(7) 0.5160(3) 0.2849(5) 0.053(4) Uani 1 1 d .
H17P H 0.5037 0.5247 0.3131 0.080 Uiso 1 1 calc R
H17Q H 0.5102 0.5036 0.2725 0.080 Uiso 1 1 calc R
H17R H 0.4475 0.5008 0.2878 0.080 Uiso 1 1 calc R
C178 C 0.3312(7) 0.8571(3) 0.4766(5) 0.047(3) Uani 1 1 d .
C179 C 0.3745(12) 0.9125(5) 0.4953(7) 0.110(6) Uani 1 1 d U
H17S H 0.4047 0.9042 0.4805 0.164 Uiso 1 1 calc R
H17T H 0.3969 0.9198 0.5243 0.164 Uiso 1 1 calc R
H17U H 0.3514 0.9318 0.4795 0.164 Uiso 1 1 calc R
C180 C 0.3087(13) 0.8910(5) 0.5345(7) 0.126(11) Uani 1 1 d .
H18D H 0.2992 0.8692 0.5456 0.189 Uiso 1 1 calc R
H18E H 0.2706 0.9049 0.5267 0.189 Uiso 1 1 calc R
H18F H 0.3410 0.9027 0.5567 0.189 Uiso 1 1 calc R
C181 C 0.1939(10) 0.8236(5) 0.3696(6) 0.093(6) Uani 1 1 d DU
H181 H 0.1967 0.8273 0.3413 0.112 Uiso 1 1 calc R
C182 C 0.0802(18) 0.8079(10) 0.3471(11) 0.208(18) Uiso 1 1 d D
H18G H 0.0514 0.8060 0.3652 0.312 Uiso 1 1 calc R
H18H H 0.0943 0.7852 0.3416 0.312 Uiso 1 1 calc R
H18I H 0.0585 0.8186 0.3199 0.312 Uiso 1 1 calc R
C183 C 0.1315(10) 0.8276(6) 0.4162(7) 0.098(7) Uiso 1 1 d D
H18J H 0.1183 0.8049 0.4220 0.147 Uiso 1 1 calc R
H18K H 0.1007 0.8442 0.4200 0.147 Uiso 1 1 calc R
H18L H 0.1725 0.8327 0.4360 0.147 Uiso 1 1 calc R
C184 C 0.6880(5) 0.8238(2) 0.5271(3) 0.026(2) Uani 1 1 d .
H184 H 0.6471 0.8318 0.5133 0.031 Uiso 1 1 calc R
C185 C 0.7190(6) 0.8826(3) 0.5414(4) 0.043(3) Uani 1 1 d .
H18M H 0.7418 0.8928 0.5225 0.065 Uiso 1 1 calc R
H18N H 0.7334 0.8926 0.5700 0.065 Uiso 1 1 calc R
H18O H 0.6740 0.8867 0.5297 0.065 Uiso 1 1 calc R
C186 C 0.7938(6) 0.8359(3) 0.5633(5) 0.059(4) Uani 1 1 d .
H18P H 0.8187 0.8392 0.5429 0.088 Uiso 1 1 calc R
H18Q H 0.7944 0.8119 0.5712 0.088 Uiso 1 1 calc R
H18R H 0.8115 0.8495 0.5891 0.088 Uiso 1 1 calc R
C187 C 0.7546(4) 0.6995(3) 0.5070(3) 0.022(2) Uani 1 1 d .
H187 H 0.7570 0.7081 0.4802 0.027 Uiso 1 1 calc R
C188 C 0.8332(7) 0.6585(4) 0.5013(4) 0.051(4) Uani 1 1 d .
H18S H 0.8173 0.6360 0.4911 0.077 Uiso 1 1 calc R
H18T H 0.8754 0.6564 0.5208 0.077 Uiso 1 1 calc R
H18U H 0.8347 0.6727 0.4769 0.077 Uiso 1 1 calc R
C189 C 0.7886(6) 0.6584(3) 0.5636(4) 0.039(3) Uani 1 1 d .
H18V H 0.8273 0.6632 0.5860 0.059 Uiso 1 1 calc R
H18W H 0.7836 0.6339 0.5596 0.059 Uiso 1 1 calc R
H18$ H 0.7527 0.6675 0.5722 0.059 Uiso 1 1 calc R
C190 C 0.5670(4) 0.7272(2) 0.5717(3) 0.0198(19) Uani 1 1 d .
H190 H 0.5449 0.7100 0.5532 0.024 Uiso 1 1 calc R
C191 C 0.5825(6) 0.7596(3) 0.6369(3) 0.031(2) Uani 1 1 d .
H19D H 0.6173 0.7690 0.6273 0.047 Uiso 1 1 calc R
H19E H 0.5984 0.7505 0.6659 0.047 Uiso 1 1 calc R
H19F H 0.5518 0.7775 0.6369 0.047 Uiso 1 1 calc R
C192 C 0.5053(5) 0.7135(3) 0.6200(3) 0.033(3) Uani 1 1 d .
H19G H 0.4677 0.7274 0.6168 0.049 Uiso 1 1 calc R
H19H H 0.5211 0.7062 0.6499 0.049 Uiso 1 1 calc R
H19I H 0.4948 0.6935 0.6015 0.049 Uiso 1 1 calc R
C193 C 0.9496(10) 0.5110(4) 0.5587(6) 0.085(7) Uani 1 1 d .
C194 C 0.9598(11) 0.5697(5) 0.5805(6) 0.092(7) Uani 1 1 d .
H19J H 0.9773 0.5761 0.6106 0.138 Uiso 1 1 calc R
H19K H 0.9288 0.5865 0.5661 0.138 Uiso 1 1 calc R
H19L H 0.9935 0.5685 0.5663 0.138 Uiso 1 1 calc R
C195 C 0.8749(10) 0.5360(6) 0.5937(6) 0.097(7) Uani 1 1 d .
H19M H 0.8447 0.5530 0.5785 0.145 Uiso 1 1 calc R
H19N H 0.8866 0.5408 0.6245 0.145 Uiso 1 1 calc R
H19O H 0.8559 0.5135 0.5885 0.145 Uiso 1 1 calc R
C196 C 0.1819(10) 0.6381(5) 0.5102(5) 0.073(5) Uani 1 1 d .
H196 H 0.2116 0.6553 0.5220 0.087 Uiso 1 1 calc R
C197 C 0.2148(7) 0.6459(4) 0.4471(5) 0.058(4) Uani 1 1 d .
H19P H 0.2373 0.6648 0.4640 0.087 Uiso 1 1 calc R
H19Q H 0.1887 0.6543 0.4196 0.087 Uiso 1 1 calc R
H19R H 0.2450 0.6294 0.4420 0.087 Uiso 1 1 calc R
C198 C 0.1327(8) 0.6060(4) 0.4477(7) 0.087(7) Uani 1 1 d .
H19S H 0.1554 0.5880 0.4375 0.130 Uiso 1 1 calc R
H19T H 0.1036 0.6170 0.4232 0.130 Uiso 1 1 calc R
H19U H 0.1092 0.5963 0.4665 0.130 Uiso 1 1 calc R
C199 C 1.0204(10) 0.4814(5) 0.8383(6) 0.083(2) Uani 1 1 d .
H199 H 0.9956 0.4621 0.8275 0.099 Uiso 1 1 calc R
C200 C 1.0236(10) 0.5433(5) 0.8383(6) 0.083(2) Uani 1 1 d .
H20D H 1.0675 0.5406 0.8548 0.124 Uiso 1 1 calc R
H20E H 1.0002 0.5546 0.8561 0.124 Uiso 1 1 calc R
H20F H 1.0216 0.5571 0.8129 0.124 Uiso 1 1 calc R
C201 C 0.9376(9) 0.5116(5) 0.7920(6) 0.083(2) Uani 1 1 d .
H20G H 0.9460 0.5129 0.7639 0.124 Uiso 1 1 calc R
H20H H 0.9128 0.5313 0.7959 0.124 Uiso 1 1 calc R
H20I H 0.9143 0.4908 0.7937 0.124 Uiso 1 1 calc R
C202 C 0.792(2) 0.6039(8) 0.2086(16) 0.26(3) Uani 1 1 d .
H202 H 0.7648 0.6087 0.1809 0.307 Uiso 1 1 calc R
C203 C 0.7308(7) 0.6257(4) 0.2503(8) 0.100(8) Uani 1 1 d .
H20J H 0.7058 0.6344 0.2226 0.150 Uiso 1 1 calc R
H20K H 0.7449 0.6446 0.2701 0.150 Uiso 1 1 calc R
H20L H 0.7052 0.6102 0.2621 0.150 Uiso 1 1 calc R
C204 C 0.8168(10) 0.5953(5) 0.2879(7) 0.096(7) Uani 1 1 d .
H20M H 0.7900 0.5795 0.2980 0.145 Uiso 1 1 calc R
H20N H 0.8284 0.6142 0.3081 0.145 Uiso 1 1 calc R
H20O H 0.8549 0.5836 0.2858 0.145 Uiso 1 1 calc R
O3EA O 0.4655(3) 0.58112(15) 0.3114(2) 0.0194(14) Uani 1 1 d .
N5EA N 0.1752(5) 0.6297(3) 0.4704(4) 0.043(3) Uani 1 1 d .
O9JA O 0.3447(4) 0.85278(18) 0.4443(2) 0.0341(18) Uani 1 1 d .
Cl3B Cl 1.0615(9) 0.5495(5) 0.5177(6) 0.174(8) Uani 0.50 1 d P
C29B C 0.8403(17) 0.5413(10) 0.4614(12) 0.074(10) Uiso 0.50 1 d P
C30B C 0.9274(18) 0.5781(10) 0.4478(12) 0.077(10) Uiso 0.50 1 d P
C28B C 0.8690(18) 0.5363(10) 0.3889(12) 0.076(10) Uiso 0.50 1 d P
Cl3A Cl 0.3987(8) 0.9057(4) 0.6441(5) 0.156(7) Uani 0.50 1 d P

loop_
_atom_site_aniso_label
_atom_site_aniso_U_11
_atom_site_aniso_U_22
_atom_site_aniso_U_33
_atom_site_aniso_U_23
_atom_site_aniso_U_13
_atom_site_aniso_U_12
Nd1 0.0191(2) 0.0159(2) 0.0129(3) -0.00104(18) 0.00349(19) 0.00314(18)
Cl1 0.0149(9) 0.0105(8) 0.0077(9) 0.0011(7) 0.0027(7) 0.0004(7)
S1 0.0166(10) 0.0232(10) 0.0136(11) 0.0045(9) 0.0081(8) 0.0045(8)
P1 0.0187(11) 0.0146(10) 0.0109(11) 0.0023(8) 0.0067(9) 0.0023(8)
O1 0.016(3) 0.030(3) 0.006(3) -0.002(3) 0.005(2) 0.000(3)
N1 0.033(5) 0.032(5) 0.019(5) -0.002(4) 0.006(4) 0.002(4)
C1 0.026(3) 0.030(3) 0.006(3) 0.001(2) 0.005(2) 0.009(2)
Nd2 0.0154(2) 0.0113(2) 0.0095(2) 0.00232(17) 0.00448(18) 0.00219(17)
Cl2 0.0157(9) 0.0099(8) 0.0063(9) -0.0004(7) 0.0050(7) 0.0001(7)
S2 0.0112(9) 0.0207(10) 0.0105(10) 0.0008(8) 0.0021(8) 0.0018(8)
P2 0.0164(10) 0.0094(9) 0.0140(11) -0.0021(8) 0.0038(9) 0.0019(8)
O2 0.012(2) 0.022(2) 0.013(2) 0.0002(18) 0.0088(17) 0.0018(17)
N2 0.028(4) 0.021(4) 0.019(4) -0.005(3) 0.004(3) 0.000(3)
C2 0.026(3) 0.030(3) 0.006(3) 0.001(2) 0.005(2) 0.009(2)
Nd3 0.0167(2) 0.0122(2) 0.0076(2) -0.00088(17) 0.00382(18) 0.00067(17)
S3 0.0189(10) 0.0137(9) 0.0176(11) 0.0012(8) 0.0036(9) 0.0045(8)
P3 0.0160(10) 0.0122(9) 0.0094(11) 0.0021(8) 0.0056(8) 0.0009(8)
O3 0.013(3) 0.015(3) 0.008(3) 0.000(2) 0.002(2) 0.007(2)
N3 0.018(4) 0.031(5) 0.033(5) -0.007(4) 0.004(4) -0.004(4)
C3 0.026(3) 0.030(3) 0.006(3) 0.001(2) 0.005(2) 0.009(2)
Nd4 0.0116(2) 0.00947(19) 0.0113(2) -0.00046(17) 0.00295(17) 0.00022(16)
S4 0.0240(11) 0.0218(10) 0.0123(11) -0.0046(9) 0.0018(9) 0.0046(9)
P4 0.0148(10) 0.0144(10) 0.0118(11) -0.0006(8) 0.0047(8) -0.0008(8)
O4 0.026(3) 0.012(3) 0.010(3) 0.000(2) 0.003(3) 0.001(3)
N4 0.073(5) 0.045(4) 0.045(5) 0.009(4) 0.023(4) -0.005(4)
C4 0.035(6) 0.032(5) 0.021(6) -0.005(4) 0.009(5) 0.004(5)
Nd5 0.0209(2) 0.0231(2) 0.0115(3) -0.00136(19) 0.0077(2) -0.0080(2)
S5 0.0204(10) 0.0152(9) 0.0144(11) 0.0017(8) 0.0072(9) -0.0002(8)
P5 0.0151(10) 0.0095(9) 0.0121(11) 0.0018(8) 0.0055(8) 0.0010(8)
O5 0.016(3) 0.018(3) 0.009(3) 0.000(2) 0.009(2) 0.004(2)
N5 0.026(5) 0.068(8) 0.062(8) 0.000(6) 0.019(5) -0.011(5)
C5 0.031(6) 0.032(5) 0.037(7) 0.008(5) 0.025(5) 0.012(5)
Nd6 0.0156(2) 0.0082(2) 0.0187(3) 0.00144(18) -0.00290(19) -0.00069(17)
S6 0.0149(10) 0.0098(9) 0.0231(12) -0.0047(8) 0.0047(9) -0.0018(8)
P6 0.0187(11) 0.0116(9) 0.0080(11) -0.0016(8) 0.0065(8) 0.0000(8)
O6 0.024(3) 0.031(4) 0.012(3) 0.009(3) 0.009(3) 0.005(3)
C6 0.020(4) 0.022(4) 0.009(5) -0.005(4) -0.002(4) 0.009(4)
Nd7 0.0237(3) 0.0224(2) 0.0106(2) 0.00104(19) 0.0065(2) 0.0118(2)
S7 0.0125(9) 0.0140(9) 0.0162(11) 0.0002(8) 0.0034(8) -0.0006(8)
O7 0.008(3) 0.020(3) 0.013(3) -0.001(2) 0.006(2) 0.003(2)
N7 0.132(12) 0.034(6) 0.072(9) -0.025(6) 0.067(9) -0.018(7)
C7 0.053(8) 0.059(8) 0.037(8) -0.007(6) 0.023(6) 0.005(7)
Nd8 0.0109(2) 0.0117(2) 0.0095(2) 0.00094(17) 0.00357(17) 0.00089(16)
S8 0.0167(10) 0.0146(9) 0.0126(11) -0.0039(8) 0.0072(8) -0.0005(8)
O8 0.009(3) 0.032(3) 0.015(3) -0.002(3) 0.001(2) 0.000(3)
N8 0.031(5) 0.034(5) 0.050(7) -0.019(5) 0.013(5) 0.006(4)
C8 0.071(10) 0.104(14) 0.026(8) 0.001(8) 0.021(7) -0.006(10)
Nd9 0.0147(2) 0.00976(19) 0.0072(2) 0.00012(16) 0.00415(17) 0.00124(16)
S9 0.0220(11) 0.0158(10) 0.0161(11) 0.0049(8) 0.0076(9) 0.0028(8)
O9 0.015(3) 0.022(3) 0.017(3) 0.004(3) 0.009(3) 0.003(3)
N9 0.036(5) 0.018(4) 0.016(4) 0.010(3) 0.004(4) -0.001(4)
C9 0.065(9) 0.069(10) 0.058(10) -0.012(8) 0.045(8) -0.008(8)
Nd10 0.0153(2) 0.0103(2) 0.0104(2) -0.00209(17) 0.00375(18) -0.00130(17)
S10 0.0191(10) 0.0112(9) 0.0162(11) -0.0004(8) 0.0055(8) 0.0028(8)
O10 0.018(3) 0.012(3) 0.037(4) 0.005(3) 0.007(3) 0.003(3)
N10 0.028(4) 0.024(4) 0.015(4) -0.005(3) 0.008(3) -0.006(3)
C10 0.070(6) 0.066(6) 0.057(5) -0.015(4) 0.032(4) -0.007(4)
Nd11 0.0179(2) 0.0131(2) 0.0127(2) -0.00044(18) 0.00636(19) 0.00032(18)
S11 0.0223(11) 0.0141(9) 0.0147(11) -0.0033(8) 0.0015(9) 0.0009(8)
O11 0.023(3) 0.019(3) 0.015(3) -0.005(3) 0.004(3) 0.003(3)
N11 0.030(4) 0.040(5) 0.007(4) 0.004(4) 0.007(3) 0.015(4)
C11 0.012(2) 0.022(2) 0.013(2) 0.0002(18) 0.0088(17) 0.0018(17)
S12 0.0175(10) 0.0153(10) 0.0256(13) 0.0018(9) 0.0073(9) -0.0026(8)
O12 0.031(4) 0.031(4) 0.011(3) -0.008(3) 0.000(3) 0.001(3)
N12 0.031(5) 0.021(4) 0.031(5) 0.000(4) -0.005(4) -0.001(4)
C12 0.012(2) 0.022(2) 0.013(2) 0.0002(18) 0.0088(17) 0.0018(17)
O13 0.015(3) 0.024(3) 0.012(3) -0.001(3) 0.008(2) 0.003(3)
O16 0.013(3) 0.021(3) 0.015(3) -0.001(3) 0.010(2) 0.001(2)
N13 0.050(6) 0.043(6) 0.054(7) -0.002(5) 0.025(6) 0.002(5)
C13 0.018(4) 0.029(5) 0.017(5) 0.000(4) 0.014(4) 0.000(4)
O14 0.015(3) 0.011(3) 0.011(3) -0.001(2) -0.002(2) -0.001(2)
N14 0.087(10) 0.068(9) 0.041(8) -0.005(7) 0.008(7) -0.006(8)
C14 0.020(5) 0.030(5) 0.015(5) 0.003(4) 0.008(4) 0.011(4)
O15 0.022(3) 0.009(3) 0.012(3) 0.002(2) 0.000(3) 0.000(2)
N15 0.102(6) 0.077(5) 0.062(5) -0.005(4) 0.011(4) -0.006(5)
C15 0.015(4) 0.030(5) 0.022(5) -0.006(4) 0.011(4) -0.001(4)
C16 0.022(5) 0.026(5) 0.018(5) 0.000(4) 0.008(4) -0.005(4)
O17 0.008(3) 0.016(3) 0.022(4) 0.003(3) 0.006(2) -0.001(2)
C17 0.019(5) 0.039(6) 0.024(6) 0.009(5) 0.009(4) 0.010(4)
O18 0.010(3) 0.025(3) 0.031(4) -0.002(3) -0.001(3) 0.004(3)
C18 0.026(5) 0.045(6) 0.041(7) 0.011(6) 0.023(5) 0.009(5)
O19 0.010(3) 0.015(3) 0.019(3) -0.003(3) 0.001(2) 0.000(2)
C19 0.031(6) 0.063(8) 0.028(6) -0.002(6) 0.010(5) 0.024(6)
O20 0.021(3) 0.013(3) 0.026(4) -0.005(3) 0.003(3) 0.002(3)
C20 0.019(5) 0.047(7) 0.034(6) 0.012(5) 0.014(5) 0.015(5)
O21 0.017(3) 0.016(3) 0.016(3) 0.002(2) 0.008(3) 0.001(2)
C21 0.018(3) 0.020(3) 0.010(3) -0.005(3) 0.006(3) 0.004(3)
O22 0.032(4) 0.019(3) 0.015(3) 0.011(3) 0.006(3) 0.004(3)
C22 0.017(3) 0.023(3) 0.012(4) -0.005(3) 0.006(3) 0.000(3)
O23 0.018(3) 0.016(3) 0.016(3) 0.000(2) 0.011(3) -0.004(2)
C23 0.021(5) 0.028(5) 0.023(5) 0.000(4) 0.008(4) 0.001(4)
O24 0.018(3) 0.020(3) 0.022(4) -0.006(3) 0.013(3) 0.000(3)
C24 0.020(5) 0.028(5) 0.018(5) 0.003(4) 0.009(4) 0.006(4)
O25 0.015(3) 0.006(3) 0.025(4) -0.002(2) -0.001(3) 0.001(2)
C25 0.025(5) 0.020(4) 0.019(5) 0.005(4) 0.012(4) 0.007(4)
O26 0.019(3) 0.013(3) 0.023(4) -0.003(3) 0.000(3) -0.002(3)
C26 0.019(5) 0.021(4) 0.020(5) 0.006(4) 0.006(4) 0.010(4)
O27 0.020(3) 0.017(3) 0.021(4) 0.006(3) 0.006(3) -0.002(3)
C27 0.031(5) 0.029(5) 0.025(6) 0.012(4) 0.010(4) 0.019(5)
O28 0.023(3) 0.011(3) 0.012(3) -0.001(2) 0.006(3) 0.008(2)
O29 0.031(4) 0.015(3) 0.010(3) -0.005(2) 0.005(3) 0.002(3)
O30 0.034(4) 0.017(3) 0.020(4) -0.007(3) 0.004(3) 0.005(3)
O31 0.024(3) 0.017(3) 0.020(4) 0.004(3) 0.006(3) 0.000(3)
C31 0.015(4) 0.026(5) 0.013(5) -0.002(4) 0.003(4) 0.003(4)
O32 0.018(3) 0.023(3) 0.041(4) 0.001(3) 0.013(3) 0.000(3)
C32 0.020(5) 0.014(4) 0.028(6) -0.001(4) 0.007(4) 0.002(4)
O33 0.029(3) 0.016(3) 0.009(3) 0.002(2) 0.007(3) 0.003(3)
C33 0.021(5) 0.027(5) 0.029(6) -0.006(4) 0.003(4) 0.009(4)
O34 0.031(4) 0.027(3) 0.018(4) 0.008(3) 0.011(3) 0.007(3)
C34 0.031(5) 0.022(5) 0.029(6) -0.008(4) 0.003(5) 0.005(4)
O35 0.025(3) 0.009(3) 0.017(3) 0.001(2) 0.007(3) 0.001(2)
C35 0.024(5) 0.034(5) 0.018(5) -0.011(4) 0.003(4) 0.001(4)
O36 0.020(3) 0.022(3) 0.025(4) 0.005(3) 0.007(3) 0.007(3)
C36 0.020(5) 0.017(4) 0.025(5) -0.006(4) 0.004(4) 0.005(4)
O37 0.026(3) 0.019(3) 0.014(3) 0.008(3) 0.006(3) 0.010(3)
C37 0.046(7) 0.037(6) 0.030(7) -0.009(5) 0.005(5) 0.016(5)
O38 0.024(3) 0.014(3) 0.011(3) 0.000(2) 0.004(3) 0.003(3)
C38 0.096(7) 0.085(7) 0.094(7) -0.012(5) 0.017(5) 0.011(5)
O39 0.022(3) 0.011(3) 0.013(3) 0.004(2) 0.006(3) 0.001(2)
C39 0.092(7) 0.087(7) 0.090(7) -0.003(5) 0.037(5) 0.010(5)
O40 0.022(3) 0.012(3) 0.014(3) 0.001(2) 0.004(3) -0.003(2)
C40 0.093(11) 0.024(6) 0.060(9) 0.003(6) 0.046(8) 0.020(7)
O41 0.017(3) 0.019(3) 0.011(3) -0.006(2) 0.006(2) 0.005(2)
C41 0.009(4) 0.010(4) 0.045(6) 0.005(4) 0.012(4) -0.002(3)
O42 0.014(3) 0.015(3) 0.020(4) -0.004(3) 0.001(3) 0.001(2)
C42 0.015(4) 0.016(4) 0.025(5) 0.001(4) 0.016(4) -0.001(3)
O43 0.020(3) 0.013(3) 0.013(3) 0.004(2) 0.007(3) 0.001(2)
C43 0.031(5) 0.032(5) 0.013(5) 0.003(4) 0.002(4) 0.003(4)
O44 0.014(3) 0.015(3) 0.022(4) 0.000(3) 0.007(3) 0.003(2)
C44 0.025(5) 0.039(6) 0.009(5) 0.001(4) 0.006(4) -0.005(4)
O45 0.015(3) 0.017(3) 0.017(3) 0.004(3) 0.008(3) -0.001(2)
C45 0.020(5) 0.025(5) 0.023(5) -0.003(4) 0.006(4) -0.007(4)
O46 0.020(3) 0.014(3) 0.023(4) 0.004(3) 0.009(3) 0.003(3)
C46 0.013(4) 0.017(4) 0.033(6) -0.005(4) 0.004(4) 0.002(4)
O47 0.011(3) 0.020(3) 0.021(4) -0.009(3) 0.006(3) 0.002(2)
C47 0.025(5) 0.044(6) 0.047(7) -0.001(6) 0.023(5) -0.005(5)
O48 0.018(3) 0.018(3) 0.019(3) 0.004(3) 0.014(3) 0.005(2)
C48 0.030(6) 0.033(6) 0.075(10) -0.002(6) 0.035(6) -0.003(5)
O49 0.025(3) 0.019(3) 0.008(3) 0.007(2) 0.008(3) 0.003(3)
C49 0.030(6) 0.057(8) 0.057(9) 0.024(7) 0.020(6) -0.002(6)
O50 0.024(3) 0.011(3) 0.018(3) 0.002(2) 0.011(3) 0.001(2)
C50 0.036(7) 0.113(14) 0.038(8) -0.009(8) 0.024(6) -0.022(8)
O51 0.012(3) 0.017(3) 0.015(3) 0.003(2) 0.003(2) -0.001(2)
C51 0.017(4) 0.016(4) 0.016(5) -0.004(4) 0.007(4) -0.006(4)
O52 0.025(3) 0.016(3) 0.012(3) -0.007(2) 0.004(3) -0.005(3)
C52 0.009(4) 0.016(4) 0.030(5) -0.004(4) 0.008(4) -0.002(3)
O53 0.028(3) 0.013(3) 0.005(3) -0.001(2) 0.004(3) 0.002(3)
C53 0.018(5) 0.025(5) 0.035(6) -0.003(4) 0.002(4) -0.003(4)
O54 0.020(3) 0.012(3) 0.015(3) -0.003(2) 0.004(3) -0.006(2)
C54 0.019(4) 0.022(4) 0.036(4) -0.001(3) 0.009(3) -0.005(3)
O55 0.031(4) 0.031(4) 0.010(3) -0.004(3) 0.009(3) 0.006(3)
C55 0.021(5) 0.012(4) 0.044(7) -0.002(4) 0.007(4) -0.008(4)
O56 0.024(3) 0.021(3) 0.019(4) -0.001(3) 0.000(3) 0.003(3)
C56 0.011(4) 0.023(5) 0.017(5) -0.005(4) 0.000(3) -0.005(4)
O57 0.024(3) 0.023(3) 0.016(4) 0.003(3) 0.004(3) 0.009(3)
C57 0.016(5) 0.019(5) 0.080(10) -0.008(6) 0.008(5) 0.000(4)
O58 0.035(4) 0.030(4) 0.014(4) -0.005(3) 0.005(3) -0.017(3)
C58 0.033(7) 0.023(6) 0.099(12) -0.004(7) 0.010(7) -0.005(5)
O59 0.019(3) 0.014(3) 0.025(4) 0.000(3) 0.006(3) 0.001(2)
C59 0.029(6) 0.037(6) 0.077(10) -0.012(7) 0.019(6) -0.011(5)
O60 0.013(3) 0.012(3) 0.025(4) 0.000(3) 0.003(3) 0.004(2)
C60 0.028(6) 0.036(6) 0.075(10) -0.010(7) -0.004(6) -0.006(5)
O61 0.033(4) 0.022(3) 0.016(4) -0.003(3) 0.007(3) 0.012(3)
C61 0.013(4) 0.013(4) 0.023(5) 0.000(4) 0.004(4) 0.001(3)
O62 0.038(4) 0.026(4) 0.029(4) 0.005(3) 0.019(3) -0.001(3)
C62 0.017(4) 0.017(4) 0.016(5) -0.004(4) 0.005(4) -0.001(4)
O63 0.025(4) 0.030(4) 0.039(5) -0.001(3) 0.016(3) -0.007(3)
C63 0.022(5) 0.011(4) 0.032(6) 0.000(4) 0.007(4) -0.004(4)
O64 0.029(4) 0.013(3) 0.024(4) 0.001(3) 0.009(3) 0.002(3)
C64 0.030(5) 0.013(4) 0.032(6) 0.007(4) 0.013(4) -0.001(4)
O65 0.040(4) 0.029(4) 0.049(5) 0.019(4) 0.033(4) 0.027(3)
C65 0.020(5) 0.017(4) 0.027(5) 0.008(4) 0.014(4) 0.004(4)
O66 0.018(3) 0.020(3) 0.009(3) -0.001(2) 0.008(2) -0.007(2)
C66 0.020(5) 0.010(4) 0.027(5) -0.003(4) 0.009(4) -0.002(3)
O67 0.025(3) 0.027(3) 0.011(3) 0.003(3) 0.005(3) 0.004(3)
C67 0.040(6) 0.026(5) 0.030(6) 0.008(5) 0.011(5) -0.003(5)
O68 0.028(4) 0.025(4) 0.019(4) -0.007(3) 0.006(3) -0.005(3)
C68 0.056(8) 0.036(7) 0.074(11) 0.034(7) 0.023(8) 0.004(6)
O69 0.030(4) 0.026(3) 0.006(3) -0.002(3) 0.007(3) 0.001(3)
C69 0.050(7) 0.034(6) 0.061(9) 0.011(6) 0.031(7) -0.009(6)
O70 0.102(6) 0.077(5) 0.062(5) -0.005(4) 0.011(4) -0.006(5)
C70 0.048(7) 0.022(5) 0.056(8) 0.010(5) 0.023(6) -0.014(5)
O71 0.108(11) 0.061(8) 0.123(13) -0.003(8) 0.008(9) 0.014(8)
C71 0.0213(18) 0.0199(17) 0.0099(19) -0.0007(15) 0.0072(15) -0.0050(15)
O72 0.28(3) 0.102(12) 0.131(14) 0.011(11) 0.159(17) 0.010(15)
C72 0.0213(18) 0.0199(17) 0.0099(19) -0.0007(15) 0.0072(15) -0.0050(15)
O73 0.20(2) 0.097(12) 0.24(2) 0.046(14) 0.171(19) 0.072(14)
C73 0.0213(18) 0.0199(17) 0.0099(19) -0.0007(15) 0.0072(15) -0.0050(15)
O74 0.018(3) 0.025(3) 0.008(3) 0.000(2) 0.007(2) 0.004(2)
C74 0.0213(18) 0.0199(17) 0.0099(19) -0.0007(15) 0.0072(15) -0.0050(15)
C75 0.0213(18) 0.0199(17) 0.0099(19) -0.0007(15) 0.0072(15) -0.0050(15)
C76 0.0213(18) 0.0199(17) 0.0099(19) -0.0007(15) 0.0072(15) -0.0050(15)
C77 0.031(4) 0.033(4) 0.025(4) -0.002(3) 0.019(3) 0.000(3)
C78 0.027(5) 0.049(7) 0.013(5) -0.008(5) 0.006(4) -0.006(5)
C79 0.037(4) 0.043(4) 0.028(4) -0.005(4) 0.017(4) -0.007(4)
C80 0.091(11) 0.053(8) 0.035(7) 0.019(6) 0.045(8) 0.022(8)
C81 0.020(4) 0.008(4) 0.013(5) 0.000(3) 0.001(4) 0.001(3)
C82 0.027(5) 0.010(4) 0.008(4) 0.001(3) 0.004(4) -0.003(3)
C83 0.025(5) 0.011(4) 0.020(5) 0.001(4) 0.003(4) -0.003(4)
C84 0.021(5) 0.012(4) 0.020(5) 0.003(4) 0.000(4) 0.000(4)
C85 0.022(5) 0.011(4) 0.020(5) 0.001(4) 0.003(4) 0.002(3)
C86 0.022(5) 0.013(4) 0.016(5) -0.002(3) 0.007(4) -0.003(3)
C87 0.026(5) 0.016(4) 0.025(6) 0.004(4) 0.001(4) 0.015(4)
C88 0.039(6) 0.023(5) 0.012(5) 0.005(4) 0.001(4) 0.009(4)
C89 0.060(8) 0.019(5) 0.019(6) 0.008(4) 0.001(5) 0.020(5)
C90 0.038(6) 0.043(7) 0.029(7) 0.010(5) 0.001(5) 0.023(5)
C91 0.022(5) 0.016(4) 0.013(5) 0.002(3) 0.009(4) 0.000(4)
C92 0.021(5) 0.017(4) 0.009(4) -0.008(3) 0.003(4) 0.006(4)
C93 0.022(5) 0.015(4) 0.031(6) 0.000(4) 0.008(4) 0.004(4)
C94 0.033(5) 0.012(4) 0.022(5) -0.008(4) 0.003(4) 0.003(4)
C95 0.029(5) 0.015(4) 0.025(6) -0.010(4) 0.004(4) -0.001(4)
C96 0.025(5) 0.017(4) 0.017(5) -0.001(4) 0.005(4) 0.008(4)
C97 0.039(6) 0.015(5) 0.055(8) -0.016(5) 0.007(6) 0.010(5)
C98 0.064(9) 0.017(5) 0.087(12) -0.007(6) -0.026(8) 0.018(6)
C99 0.048(8) 0.035(7) 0.101(13) -0.041(8) 0.028(8) -0.013(6)
C100 0.041(6) 0.009(4) 0.049(7) -0.009(4) 0.005(5) 0.002(4)
C101 0.019(4) 0.008(4) 0.023(5) -0.005(3) 0.003(4) 0.000(3)
C102 0.026(5) 0.013(4) 0.021(5) 0.004(4) 0.005(4) 0.005(4)
C103 0.027(5) 0.028(5) 0.025(6) -0.003(4) 0.010(4) 0.000(4)
C104 0.034(6) 0.022(5) 0.036(7) -0.003(5) 0.008(5) -0.013(4)
C105 0.027(5) 0.028(5) 0.034(6) 0.002(5) 0.003(5) -0.013(5)
C106 0.019(5) 0.007(4) 0.042(7) 0.006(4) 0.003(4) 0.001(4)
C107 0.044(5) 0.036(4) 0.048(5) -0.005(4) 0.014(4) -0.016(4)
C111 0.017(4) 0.026(5) 0.013(5) -0.002(4) 0.006(4) -0.002(4)
C112 0.022(5) 0.013(4) 0.028(6) -0.003(4) 0.016(4) -0.005(4)
C113 0.028(5) 0.018(4) 0.030(6) -0.001(4) 0.011(4) -0.005(4)
C114 0.036(6) 0.017(5) 0.045(7) 0.011(5) 0.019(5) 0.000(4)
C115 0.026(5) 0.020(5) 0.025(6) 0.010(4) 0.013(4) 0.001(4)
C116 0.024(5) 0.017(4) 0.026(5) 0.005(4) 0.017(4) 0.001(4)
C117 0.039(7) 0.025(6) 0.076(10) 0.019(6) 0.020(7) 0.001(5)
C118 0.050(9) 0.057(9) 0.095(13) 0.046(9) 0.000(8) -0.018(7)
C119 0.036(7) 0.070(10) 0.115(14) 0.067(10) 0.034(8) 0.004(7)
C120 0.105(14) 0.023(6) 0.097(14) 0.006(8) 0.041(11) -0.007(8)
C121 0.023(5) 0.022(4) 0.012(5) 0.001(4) 0.007(4) 0.001(4)
C122 0.030(5) 0.028(5) 0.010(5) 0.003(4) 0.004(4) 0.002(4)
C123 0.028(5) 0.049(6) 0.015(5) 0.004(5) 0.014(4) 0.001(5)
C124 0.053(4) 0.037(3) 0.017(3) 0.012(3) 0.018(3) 0.012(3)
C125 0.053(4) 0.037(3) 0.017(3) 0.012(3) 0.018(3) 0.012(3)
C126 0.053(4) 0.037(3) 0.017(3) 0.012(3) 0.018(3) 0.012(3)
C127 0.019(5) 0.020(4) 0.014(5) -0.004(4) -0.007(4) 0.003(4)
C128 0.026(5) 0.028(5) 0.026(6) 0.006(4) -0.001(4) -0.006(4)
C129 0.038(7) 0.028(6) 0.050(8) 0.003(6) 0.000(6) -0.019(5)
C130 0.060(8) 0.021(5) 0.037(8) -0.008(5) -0.017(6) -0.002(6)
C131 0.041(7) 0.033(6) 0.040(7) -0.024(5) 0.001(5) 0.006(5)
C132 0.026(5) 0.022(5) 0.024(6) -0.012(4) -0.004(4) 0.001(4)
C133 0.016(3) 0.016(3) 0.009(3) 0.000(3) -0.001(3) 0.000(3)
C134 0.027(5) 0.028(5) 0.026(6) 0.009(4) -0.004(4) 0.005(4)
C135 0.024(5) 0.034(6) 0.049(8) 0.014(5) 0.005(5) 0.003(5)
C136 0.026(6) 0.037(6) 0.045(8) 0.003(6) -0.007(5) 0.014(5)
C137 0.036(6) 0.023(5) 0.043(7) 0.007(5) 0.011(5) 0.010(5)
C138 0.022(5) 0.022(5) 0.021(5) -0.001(4) -0.008(4) 0.002(4)
C139 0.015(4) 0.022(4) 0.008(4) 0.000(3) 0.001(3) -0.005(3)
C140 0.016(5) 0.025(5) 0.033(6) 0.001(4) 0.002(4) -0.005(4)
C141 0.013(5) 0.042(6) 0.034(6) -0.005(5) 0.006(4) 0.003(4)
C142 0.024(5) 0.043(6) 0.031(6) -0.004(5) 0.002(5) -0.018(5)
C143 0.035(6) 0.034(6) 0.054(8) -0.003(6) 0.004(6) -0.004(5)
C144 0.023(5) 0.022(5) 0.031(6) -0.001(4) 0.003(4) -0.005(4)
C145 0.021(5) 0.011(4) 0.016(5) 0.005(3) 0.000(4) 0.000(3)
C146 0.021(5) 0.021(5) 0.023(5) 0.009(4) -0.001(4) -0.002(4)
C147 0.028(5) 0.027(5) 0.026(6) 0.011(4) 0.001(4) -0.005(4)
C148 0.044(6) 0.019(5) 0.027(6) 0.009(4) -0.001(5) 0.010(5)
C149 0.061(8) 0.028(6) 0.036(7) 0.000(5) 0.007(6) 0.027(6)
C150 0.044(6) 0.024(5) 0.021(6) 0.000(4) 0.012(5) 0.016(5)
C151 0.021(5) 0.014(4) 0.021(5) 0.004(4) 0.008(4) 0.006(4)
C152 0.027(5) 0.033(5) 0.013(5) -0.005(4) 0.011(4) -0.003(4)
C153 0.038(6) 0.043(6) 0.020(6) -0.008(5) 0.019(5) -0.006(5)
C154 0.037(6) 0.037(6) 0.022(6) -0.011(5) 0.017(5) 0.006(5)
C155 0.041(6) 0.026(5) 0.019(5) -0.017(4) 0.008(5) -0.001(5)
C156 0.035(6) 0.027(5) 0.011(5) -0.009(4) 0.010(4) -0.004(4)
C157 0.027(5) 0.025(5) 0.017(5) -0.007(4) -0.001(4) -0.001(4)
C158 0.042(7) 0.046(7) 0.038(7) -0.003(6) 0.025(6) 0.008(6)
C159 0.051(7) 0.040(6) 0.019(6) 0.004(5) 0.012(5) 0.014(6)
C160 0.019(5) 0.023(5) 0.018(5) 0.004(4) -0.004(4) 0.006(4)
C161 0.040(6) 0.040(6) 0.029(7) -0.018(5) 0.002(5) -0.004(5)
C162 0.031(6) 0.046(7) 0.038(7) -0.002(6) -0.007(5) -0.006(5)
C163 0.032(5) 0.017(4) 0.022(6) 0.003(4) 0.004(4) 0.003(4)
C164 0.034(6) 0.029(5) 0.032(7) 0.006(5) -0.002(5) 0.005(5)
C165 0.023(5) 0.029(6) 0.060(9) 0.003(6) 0.000(5) 0.005(5)
C166 0.029(6) 0.059(8) 0.047(8) 0.010(7) 0.019(6) -0.003(6)
C167 0.075(12) 0.122(18) 0.096(15) -0.059(14) 0.051(11) -0.026(12)
C168 0.045(10) 0.27(4) 0.056(12) 0.018(17) 0.007(8) -0.061(16)
C169 0.077(10) 0.026(6) 0.039(8) -0.003(5) 0.020(7) -0.007(6)
C170 0.084(12) 0.061(10) 0.118(16) 0.010(11) 0.069(12) 0.007(9)
C171 0.126(10) 0.116(10) 0.117(10) 0.002(5) 0.032(5) -0.002(5)
C172 0.031(5) 0.022(5) 0.023(6) 0.002(4) 0.008(4) 0.001(4)
C173 0.072(9) 0.028(6) 0.038(7) 0.005(5) 0.013(7) -0.014(6)
C174 0.041(6) 0.038(6) 0.028(6) 0.010(5) 0.004(5) 0.007(5)
C175 0.034(6) 0.028(5) 0.020(6) -0.001(4) -0.003(4) 0.007(4)
C176 0.068(10) 0.066(10) 0.070(12) -0.042(9) -0.005(9) 0.011(9)
C177 0.076(10) 0.025(6) 0.065(10) -0.006(6) 0.032(8) -0.009(6)
C178 0.063(9) 0.037(7) 0.047(8) -0.009(6) 0.026(7) -0.008(6)
C179 0.167(17) 0.070(11) 0.127(14) -0.007(11) 0.098(13) -0.011(12)
C180 0.23(3) 0.069(12) 0.14(2) -0.051(14) 0.15(2) -0.039(16)
C181 0.079(6) 0.110(7) 0.089(7) -0.002(5) 0.021(4) 0.010(5)
C184 0.034(6) 0.020(5) 0.025(6) 0.002(4) 0.009(4) 0.001(4)
C185 0.038(7) 0.026(6) 0.048(8) 0.000(5) -0.019(6) -0.006(5)
C186 0.031(7) 0.033(6) 0.093(12) -0.003(7) -0.018(7) -0.007(6)
C187 0.024(5) 0.032(5) 0.009(5) 0.006(4) 0.001(4) 0.001(4)
C188 0.063(9) 0.066(9) 0.026(7) 0.007(6) 0.013(6) 0.038(8)
C189 0.049(7) 0.043(7) 0.022(6) 0.010(5) 0.004(5) 0.019(6)
C190 0.014(4) 0.024(5) 0.019(5) 0.001(4) 0.001(4) 0.003(4)
C191 0.046(7) 0.038(6) 0.010(5) -0.002(4) 0.008(5) -0.009(5)
C192 0.035(6) 0.049(7) 0.022(6) -0.005(5) 0.020(5) -0.009(5)
C193 0.120(17) 0.050(9) 0.051(11) 0.009(8) -0.038(11) 0.020(10)
C194 0.132(19) 0.079(13) 0.066(13) -0.016(11) 0.028(12) -0.020(13)
C195 0.104(16) 0.100(16) 0.085(15) -0.049(13) 0.025(12) -0.039(14)
C196 0.113(15) 0.063(10) 0.053(10) -0.006(8) 0.041(10) -0.005(10)
C197 0.049(8) 0.057(9) 0.079(11) 0.019(8) 0.035(8) 0.018(7)
C198 0.068(11) 0.055(10) 0.126(17) -0.049(11) 0.007(11) -0.017(9)
C199 0.102(6) 0.077(5) 0.062(5) -0.005(4) 0.011(4) -0.006(5)
C200 0.102(6) 0.077(5) 0.062(5) -0.005(4) 0.011(4) -0.006(5)
C201 0.102(6) 0.077(5) 0.062(5) -0.005(4) 0.011(4) -0.006(5)
C202 0.40(7) 0.09(2) 0.40(6) -0.11(3) 0.31(6) -0.12(3)
C203 0.030(8) 0.057(10) 0.22(3) -0.055(13) 0.035(11) 0.001(7)
C204 0.088(14) 0.079(14) 0.13(2) 0.008(14) 0.041(14) 0.026(12)
O3EA 0.020(3) 0.014(3) 0.026(4) -0.001(3) 0.009(3) -0.003(3)
N5EA 0.049(6) 0.033(5) 0.043(6) -0.009(5) 0.008(5) 0.001(5)
O9JA 0.064(5) 0.022(3) 0.023(4) -0.008(3) 0.022(4) 0.005(4)
Cl3B 0.183(16) 0.176(17) 0.168(16) 0.035(14) 0.058(13) 0.092(14)
Cl3A 0.204(16) 0.116(10) 0.186(15) -0.072(11) 0.117(13) -0.061(11)

loop_
_atom_type_symbol
_atom_type_description
_atom_type_scat_dispersion_real
_atom_type_scat_dispersion_imag
_atom_type_scat_source
C C 0.0181 0.0091 'International Tables Vol C Tables 4.2.6.8 and 6.1.1.4'
H H 0.0000 0.0000 'International Tables Vol C Tables 4.2.6.8 and 6.1.1.4'
O O 0.0492 0.0322 'International Tables Vol C Tables 4.2.6.8 and 6.1.1.4'
N N 0.0311 0.0180 'International Tables Vol C Tables 4.2.6.8 and 6.1.1.4'
P P 0.2955 0.4335 'International Tables Vol C Tables 4.2.6.8 and 6.1.1.4'
S S 0.3331 0.5567 'International Tables Vol C Tables 4.2.6.8 and 6.1.1.4'
Cl Cl 0.3639 0.7018 'International Tables Vol C Tables 4.2.6.8 and 6.1.1.4'
Nd Nd -3.1807 10.9079 'International Tables Vol C Tables 4.2.6.8 and 6.1.1.4'

loop_
_geom_angle_atom_site_label_1
_geom_angle_atom_site_label_2
_geom_angle_atom_site_label_3
_geom_angle
O37 Nd1 O44 112.5(2)
O37 Nd1 O40 107.8(2)
O44 Nd1 O40 111.9(2)
O37 Nd1 O57 81.0(2)
O44 Nd1 O57 82.8(2)
O40 Nd1 O57 156.6(2)
O37 Nd1 O56 156.3(2)
O44 Nd1 O56 80.5(2)
O40 Nd1 O56 83.5(2)
O57 Nd1 O56 81.2(2)
O37 Nd1 O55 80.1(2)
O44 Nd1 O55 157.7(2)
O40 Nd1 O55 79.4(2)
O57 Nd1 O55 81.1(2)
O56 Nd1 O55 81.9(2)
O37 Nd1 Cl1 71.47(16)
O44 Nd1 Cl1 72.67(15)
O40 Nd1 Cl1 71.38(15)
O57 Nd1 Cl1 131.70(17)
O56 Nd1 Cl1 132.17(16)
O55 Nd1 Cl1 129.62(17)
O37 Nd1 P2 125.58(15)
O44 Nd1 P2 87.45(15)
O40 Nd1 P2 25.21(15)
O57 Nd1 P2 153.31(17)
O56 Nd1 P2 72.72(16)
O55 Nd1 P2 100.21(17)
Cl1 Nd1 P2 67.33(5)
O37 Nd1 P3 88.06(16)
O44 Nd1 P3 25.05(15)
O40 Nd1 P3 128.11(15)
O57 Nd1 P3 72.54(16)
O56 Nd1 P3 101.28(17)
O55 Nd1 P3 152.47(17)
Cl1 Nd1 P3 67.71(5)
P2 Nd1 P3 106.86(5)
O37 Nd1 P1 23.67(15)
O44 Nd1 P1 127.87(15)
O40 Nd1 P1 84.59(15)
O57 Nd1 P1 100.81(17)
O56 Nd1 P1 151.64(17)
O55 Nd1 P1 70.65(17)
Cl1 Nd1 P1 66.63(5)
P2 Nd1 P1 104.76(5)
P3 Nd1 P1 106.31(5)
Nd1 Cl1 Nd2 88.38(5)
Nd1 Cl1 Nd4 87.66(5)
Nd2 Cl1 Nd4 120.12(6)
Nd1 Cl1 Nd3 88.63(5)
Nd2 Cl1 Nd3 119.64(6)
Nd4 Cl1 Nd3 119.95(6)
O6 S1 O5 117.1(4)
O6 S1 C12 106.8(4)
O5 S1 C12 111.6(4)
O6 S1 C6 107.8(4)
O5 S1 C6 108.3(4)
C12 S1 C6 104.5(4)
O39 P1 O38 114.9(4)
O39 P1 O37 111.3(4)
O38 P1 O37 105.1(4)
O39 P1 C121 107.6(4)
O38 P1 C121 109.2(4)
O37 P1 C121 108.7(4)
O39 P1 Nd2 124.0(3)
O38 P1 Nd2 50.4(2)
O37 P1 Nd2 55.2(3)
C121 P1 Nd2 128.4(3)
O39 P1 Nd1 73.8(2)
O38 P1 Nd1 125.8(3)
O37 P1 Nd1 37.7(2)
C121 P1 Nd1 118.8(3)
Nd2 P1 Nd1 79.48(5)
C1 O1 Nd3 135.5(6)
C157 N1 C159 119.3(9)
C157 N1 C158 120.2(9)
C159 N1 C158 120.5(9)
O1 C1 C6 123.2(9)
O1 C1 C2 123.3(9)
C6 C1 C2 113.4(8)
O28 Nd2 O27 74.1(2)
O28 Nd2 O45 82.8(2)
O27 Nd2 O45 149.0(2)
O28 Nd2 O74 106.4(2)
O27 Nd2 O74 63.9(2)
O45 Nd2 O74 144.5(2)
O28 Nd2 O66 82.4(2)
O27 Nd2 O66 115.6(2)
O45 Nd2 O66 80.6(2)
O74 Nd2 O66 67.21(19)
O28 Nd2 O33 72.0(2)
O27 Nd2 O33 68.8(2)
O45 Nd2 O33 84.7(2)
O74 Nd2 O33 130.8(2)
O66 Nd2 O33 151.9(2)
O28 Nd2 O38 139.7(2)
O27 Nd2 O38 69.1(2)
O45 Nd2 O38 123.2(2)
O74 Nd2 O38 71.41(19)
O66 Nd2 O38 128.2(2)
O33 Nd2 O38 79.88(19)
O28 Nd2 O37 129.7(2)
O27 Nd2 O37 111.4(2)
O45 Nd2 O37 68.7(2)
O74 Nd2 O37 121.08(19)
O66 Nd2 O37 129.07(19)
O33 Nd2 O37 65.16(19)
O38 Nd2 O37 55.18(19)
O28 Nd2 Cl1 142.56(15)
O27 Nd2 Cl1 137.64(16)
O45 Nd2 Cl1 72.22(15)
O74 Nd2 Cl1 81.26(15)
O66 Nd2 Cl1 66.57(14)
O33 Nd2 Cl1 130.62(15)
O38 Nd2 Cl1 77.69(14)
O37 Nd2 Cl1 65.87(13)
O28 Nd2 P1 144.81(15)
O27 Nd2 P1 91.44(16)
O45 Nd2 P1 96.04(15)
O74 Nd2 P1 94.93(14)
O66 Nd2 P1 132.27(15)
O33 Nd2 P1 72.87(14)
O38 Nd2 P1 27.23(14)
O37 Nd2 P1 28.16(14)
Cl1 Nd2 P1 67.14(5)
O28 Nd2 Nd10 80.56(15)
O27 Nd2 Nd10 80.33(15)
O45 Nd2 Nd10 116.28(14)
O74 Nd2 Nd10 36.87(13)
O66 Nd2 Nd10 36.53(13)
O33 Nd2 Nd10 143.07(15)
O38 Nd2 Nd10 108.14(14)
O37 Nd2 Nd10 149.01(13)
Cl1 Nd2 Nd10 85.97(4)
P1 Nd2 Nd10 129.32(4)
O28 Nd2 Nd5 126.42(15)
O27 Nd2 Nd5 56.04(15)
O45 Nd2 Nd5 150.81(14)
O74 Nd2 Nd5 36.72(13)
O66 Nd2 Nd5 101.12(14)
O33 Nd2 Nd5 103.38(14)
O38 Nd2 Nd5 35.23(14)
O37 Nd2 Nd5 89.08(14)
Cl1 Nd2 Nd5 81.66(4)
P1 Nd2 Nd5 61.04(4)
Nd10 Nd2 Nd5 73.562(12)
Nd9 Cl2 Nd11 88.58(5)
Nd9 Cl2 Nd10 120.21(6)
Nd11 Cl2 Nd10 87.02(5)
Nd9 Cl2 Nd8 119.19(6)
Nd11 Cl2 Nd8 89.12(5)
Nd10 Cl2 Nd8 120.32(6)
O8 S2 O7 115.6(4)
O8 S2 C22 106.6(4)
O7 S2 C22 108.4(4)
O8 S2 C16 108.3(4)
O7 S2 C16 109.6(4)
C22 S2 C16 108.2(4)
O41 P2 O40 111.1(4)
O41 P2 O42 114.9(4)
O40 P2 O42 104.2(4)
O41 P2 C127 108.1(4)
O40 P2 C127 108.0(4)
O42 P2 C127 110.3(4)
O41 P2 Nd3 122.6(3)
O40 P2 Nd3 53.5(2)
O42 P2 Nd3 51.4(2)
C127 P2 Nd3 129.2(3)
O41 P2 Nd1 69.8(2)
O40 P2 Nd1 41.7(2)
O42 P2 Nd1 128.3(3)
C127 P2 Nd1 116.6(3)
Nd3 P2 Nd1 81.64(5)
C11 O2 Nd8 138.5(6)
C11 O2 Nd5 128.7(5)
Nd8 O2 Nd5 91.81(18)
C163 N2 C165 119.8(9)
C163 N2 C164 121.7(9)
C165 N2 C164 118.4(9)
C3 C2 C1 123.0(9)
C3 C2 S4 119.6(8)
C1 C2 S4 117.3(7)
O1 Nd3 O39 82.7(2)
O1 Nd3 O4 74.0(2)
O39 Nd3 O4 148.9(2)
O1 Nd3 O58 105.5(2)
O39 Nd3 O58 143.5(2)
O4 Nd3 O58 64.7(2)
O1 Nd3 O59 83.1(2)
O39 Nd3 O59 80.2(2)
O4 Nd3 O59 116.4(2)
O58 Nd3 O59 66.0(2)
O1 Nd3 O11 71.2(2)
O39 Nd3 O11 85.0(2)
O4 Nd3 O11 68.2(2)
O58 Nd3 O11 131.5(2)
O59 Nd3 O11 151.7(2)
O1 Nd3 O42 140.3(2)
O39 Nd3 O42 123.9(2)
O4 Nd3 O42 69.1(2)
O58 Nd3 O42 71.7(2)
O59 Nd3 O42 126.6(2)
O11 Nd3 O42 81.6(2)
O1 Nd3 O40 130.5(2)
O39 Nd3 O40 69.7(2)
O4 Nd3 O40 110.6(2)
O58 Nd3 O40 121.3(2)
O59 Nd3 O40 128.61(19)
O11 Nd3 O40 66.3(2)
O42 Nd3 O40 54.93(19)
O1 Nd3 Cl1 142.82(17)
O39 Nd3 Cl1 72.70(15)
O4 Nd3 Cl1 137.28(15)
O58 Nd3 Cl1 80.85(18)
O59 Nd3 Cl1 65.77(14)
O11 Nd3 Cl1 131.72(15)
O42 Nd3 Cl1 76.83(14)
O40 Nd3 Cl1 65.95(14)
O1 Nd3 P2 145.77(16)
O39 Nd3 P2 96.45(15)
O4 Nd3 P2 91.56(16)
O58 Nd3 P2 95.44(17)
O59 Nd3 P2 130.65(15)
O11 Nd3 P2 74.67(15)
O42 Nd3 P2 27.50(14)
O40 Nd3 P2 27.68(13)
Cl1 Nd3 P2 66.33(5)
O1 Nd3 Nd6 124.99(16)
O39 Nd3 Nd6 152.22(15)
O4 Nd3 Nd6 55.38(15)
O58 Nd3 Nd6 36.47(15)
O59 Nd3 Nd6 99.75(15)
O11 Nd3 Nd6 104.46(15)
O42 Nd3 Nd6 36.06(14)
O40 Nd3 Nd6 89.92(13)
Cl1 Nd3 Nd6 81.91(4)
P2 Nd3 Nd6 62.29(4)
O1 Nd3 Nd8 80.36(15)
O39 Nd3 Nd8 115.29(15)
O4 Nd3 Nd8 81.31(15)
O58 Nd3 Nd8 36.23(15)
O59 Nd3 Nd8 36.05(14)
O11 Nd3 Nd8 142.70(14)
O42 Nd3 Nd8 107.76(14)
O40 Nd3 Nd8 148.49(13)
Cl1 Nd3 Nd8 85.35(4)
P2 Nd3 Nd8 128.89(4)
Nd6 Nd3 Nd8 72.659(12)
O10 S3 O9 117.0(4)
O10 S3 C32 106.8(4)
O9 S3 C32 111.6(4)
O10 S3 C26 107.4(4)
O9 S3 C26 107.6(4)
C32 S3 C26 105.9(5)
O45 P3 O43 115.0(4)
O45 P3 O44 111.1(3)
O43 P3 O44 104.2(3)
O45 P3 C133 109.5(4)
O43 P3 C133 109.0(4)
O44 P3 C133 107.8(4)
O45 P3 Nd4 122.5(2)
O43 P3 Nd4 51.1(2)
O44 P3 Nd4 53.8(2)
C133 P3 Nd4 128.0(3)
O45 P3 Nd1 70.6(2)
O43 P3 Nd1 126.3(2)
O44 P3 Nd1 40.7(2)
C133 P3 Nd1 119.2(3)
Nd4 P3 Nd1 79.86(5)
C21 O3 Nd8 135.0(5)
C160 N3 C162 123.0(10)
C160 N3 C161 119.4(9)
C162 N3 C161 117.6(9)
C2 C3 C4 121.9(10)
O14 Nd4 O13 76.2(2)
O14 Nd4 O41 82.9(2)
O13 Nd4 O41 149.3(2)
O14 Nd4 O60 106.1(2)
O13 Nd4 O60 65.1(2)
O41 Nd4 O60 143.8(2)
O14 Nd4 O61 79.3(2)
O13 Nd4 O61 116.1(2)
O41 Nd4 O61 80.9(2)
O60 Nd4 O61 67.0(2)
O14 Nd4 O17 71.07(19)
O13 Nd4 O17 68.7(2)
O41 Nd4 O17 83.5(2)
O60 Nd4 O17 132.7(2)
O61 Nd4 O17 148.0(2)
O14 Nd4 O43 142.97(19)
O13 Nd4 O43 69.1(2)
O41 Nd4 O43 122.3(2)
O60 Nd4 O43 70.74(19)
O61 Nd4 O43 127.5(2)
O17 Nd4 O43 84.33(19)
O14 Nd4 O44 130.30(19)
O13 Nd4 O44 109.6(2)
O41 Nd4 O44 68.2(2)
O60 Nd4 O44 121.3(2)
O61 Nd4 O44 130.8(2)
O17 Nd4 O44 66.41(19)
O43 Nd4 O44 55.30(19)
O14 Nd4 Cl1 139.49(15)
O13 Nd4 Cl1 138.17(16)
O41 Nd4 Cl1 70.93(15)
O60 Nd4 Cl1 80.91(15)
O61 Nd4 Cl1 66.68(16)
O17 Nd4 Cl1 132.81(14)
O43 Nd4 Cl1 77.42(14)
O44 Nd4 Cl1 67.39(13)
O14 Nd4 P3 147.50(14)
O13 Nd4 P3 91.11(16)
O41 Nd4 P3 94.84(15)
O60 Nd4 P3 94.84(15)
O61 Nd4 P3 132.51(17)
O17 Nd4 P3 76.44(14)
O43 Nd4 P3 27.61(14)
O44 Nd4 P3 27.97(13)
Cl1 Nd4 P3 67.30(5)
O14 Nd4 Nd9 79.27(14)
O13 Nd4 Nd9 81.68(15)
O41 Nd4 Nd9 116.33(14)
O60 Nd4 Nd9 36.85(14)
O61 Nd4 Nd9 35.89(15)
O17 Nd4 Nd9 141.95(14)
O43 Nd4 Nd9 107.39(14)
O44 Nd4 Nd9 149.58(13)
Cl1 Nd4 Nd9 85.23(4)
P3 Nd4 Nd9 129.04(4)
O14 Nd4 Nd7 127.85(14)
O13 Nd4 Nd7 56.43(15)
O41 Nd4 Nd7 149.25(15)
O60 Nd4 Nd7 37.10(14)
O61 Nd4 Nd7 101.42(15)
O17 Nd4 Nd7 106.16(14)
O43 Nd4 Nd7 34.30(14)
O44 Nd4 Nd7 88.69(13)
Cl1 Nd4 Nd7 81.78(4)
P3 Nd4 Nd7 60.74(4)
Nd9 Nd4 Nd7 73.923(12)
O12 S4 O11 117.1(4)
O12 S4 C36 107.5(4)
O11 S4 C36 109.6(4)
O12 S4 C2 106.4(4)
O11 S4 C2 107.3(4)
C36 S4 C2 108.6(5)
O47 P4 O46 115.7(4)
O47 P4 O48 110.5(4)
O46 P4 O48 105.1(4)
O47 P4 C139 107.7(4)
O46 P4 C139 109.0(4)
O48 P4 C139 108.6(4)
O47 P4 Nd8 121.4(3)
O46 P4 Nd8 50.5(2)
O48 P4 Nd8 55.7(2)
C139 P4 Nd8 130.9(3)
O47 P4 Nd11 69.0(3)
O46 P4 Nd11 127.6(3)
O48 P4 Nd11 41.7(2)
C139 P4 Nd11 119.0(3)
Nd8 P4 Nd11 81.35(5)
C31 O4 Nd3 142.8(6)
C169 N4 C170 120.1(14)
C169 N4 C171 120.4(16)
C170 N4 C171 119.4(15)
C5 C4 C3 115.8(9)
C5 C4 C7 120.8(11)
C3 C4 C7 123.4(10)
O46 Nd5 O59 76.0(2)
O46 Nd5 O38 140.4(2)
O59 Nd5 O38 75.4(2)
O46 Nd5 O5 124.7(2)
O59 Nd5 O5 78.4(2)
O38 Nd5 O5 74.9(2)
O46 Nd5 O63 78.5(2)
O59 Nd5 O63 125.8(2)
O38 Nd5 O63 141.0(2)
O5 Nd5 O63 78.3(2)
O46 Nd5 O62 138.1(2)
O59 Nd5 O62 144.9(2)
O38 Nd5 O62 76.8(2)
O5 Nd5 O62 74.0(2)
O63 Nd5 O62 68.8(3)
O46 Nd5 O74 74.3(2)
O59 Nd5 O74 76.0(2)
O38 Nd5 O74 72.6(2)
O5 Nd5 O74 142.6(2)
O63 Nd5 O74 139.1(2)
O62 Nd5 O74 115.1(2)
O46 Nd5 O31 76.5(2)
O59 Nd5 O31 140.6(2)
O38 Nd5 O31 110.9(2)
O5 Nd5 O31 140.9(2)
O63 Nd5 O31 74.6(2)
O62 Nd5 O31 70.3(2)
O74 Nd5 O31 69.8(2)
O46 Nd5 O2 62.36(19)
O59 Nd5 O2 59.25(19)
O38 Nd5 O2 121.69(19)
O5 Nd5 O2 62.39(18)
O63 Nd5 O2 66.6(2)
O62 Nd5 O2 122.0(2)
O74 Nd5 O2 122.78(18)
O31 Nd5 O2 127.34(19)
O46 Nd5 Nd8 41.56(15)
O59 Nd5 Nd8 37.98(15)
O38 Nd5 Nd8 113.14(14)
O5 Nd5 Nd8 92.56(14)
O63 Nd5 Nd8 95.72(18)
O62 Nd5 Nd8 161.01(17)
O74 Nd5 Nd8 83.73(14)
O31 Nd5 Nd8 117.48(15)
O2 Nd5 Nd8 39.05(11)
O46 Nd5 Nd2 108.95(15)
O59 Nd5 Nd2 76.99(15)
O38 Nd5 Nd2 37.52(14)
O5 Nd5 Nd2 111.75(14)
O63 Nd5 Nd2 157.12(17)
O62 Nd5 Nd2 93.54(17)
O74 Nd5 Nd2 35.60(14)
O31 Nd5 Nd2 85.97(15)
O2 Nd5 Nd2 136.24(12)
Nd8 Nd5 Nd2 104.041(14)
O22 S5 O21 115.2(4)
O22 S5 C72 107.3(4)
O21 S5 C72 107.8(4)
O22 S5 C66 108.4(4)
O21 S5 C66 110.5(4)
C72 S5 C66 107.3(4)
O49 P5 O51 114.4(4)
O49 P5 O50 111.7(3)
O51 P5 O50 104.5(4)
O49 P5 C145 108.7(4)
O51 P5 C145 109.2(4)
O50 P5 C145 108.3(4)
O49 P5 Nd9 123.5(2)
O51 P5 Nd9 49.4(2)
O50 P5 Nd9 55.6(2)
C145 P5 Nd9 127.8(3)
O49 P5 Nd11 74.3(2)
O51 P5 Nd11 123.9(2)
O50 P5 Nd11 37.4(2)
C145 P5 Nd11 120.2(3)
Nd9 P5 Nd11 78.66(5)
S1 O5 Nd5 140.2(4)
C166 N5 C167 119.4(13)
C166 N5 C168 123.8(14)
C167 N5 C168 116.4(13)
C6 C5 C4 123.0(10)
O51 Nd6 O42 139.9(2)
O51 Nd6 O61 73.7(2)
O42 Nd6 O61 75.3(2)
O51 Nd6 O64 78.1(2)
O42 Nd6 O64 141.5(2)
O61 Nd6 O64 124.6(2)
O51 Nd6 O58 74.5(2)
O42 Nd6 O58 74.3(2)
O61 Nd6 O58 77.1(3)
O64 Nd6 O58 137.7(2)
O51 Nd6 O19 121.1(2)
O42 Nd6 O19 76.3(2)
O61 Nd6 O19 79.0(2)
O64 Nd6 O19 76.3(2)
O58 Nd6 O19 145.9(2)
O51 Nd6 O3EA 141.4(2)
O42 Nd6 O3EA 75.8(2)
O61 Nd6 O3EA 143.7(2)
O64 Nd6 O3EA 70.8(2)
O58 Nd6 O3EA 115.1(2)
O19 Nd6 O3EA 73.24(19)
O51 Nd6 O9 79.1(2)
O42 Nd6 O9 112.6(2)
O61 Nd6 O9 141.7(2)
O64 Nd6 O9 73.6(2)
O58 Nd6 O9 70.0(2)
O19 Nd6 O9 138.9(2)
O3EA Nd6 O9 70.8(2)
O51 Nd6 Nd9 39.62(14)
O42 Nd6 Nd9 111.82(14)
O61 Nd6 Nd9 36.85(16)
O64 Nd6 Nd9 95.68(15)
O58 Nd6 Nd9 83.14(16)
O19 Nd6 Nd9 92.10(14)
O3EA Nd6 Nd9 161.79(14)
O9 Nd6 Nd9 118.08(14)
O51 Nd6 Nd3 109.40(14)
O42 Nd6 Nd3 38.99(14)
O61 Nd6 Nd3 78.57(16)
O64 Nd6 Nd3 156.61(15)
O58 Nd6 Nd3 36.17(16)
O19 Nd6 Nd3 114.87(15)
O3EA Nd6 Nd3 92.18(15)
O9 Nd6 Nd3 85.88(13)
Nd9 Nd6 Nd3 103.978(14)
O20 S6 O19 116.4(4)
O20 S6 C62 106.6(4)
O19 S6 C62 112.1(4)
O20 S6 C56 107.9(4)
O19 S6 C56 108.3(4)
C62 S6 C56 104.7(4)
O53 P6 O54 115.2(3)
O53 P6 O52 110.6(4)
O54 P6 O52 104.3(3)
O53 P6 C151 108.8(4)
O54 P6 C151 108.1(4)
O52 P6 C151 109.6(4)
O53 P6 Nd10 121.4(2)
O54 P6 Nd10 50.0(2)
O52 P6 Nd10 55.2(2)
C151 P6 Nd10 129.8(3)
O53 P6 Nd11 71.3(3)
O54 P6 Nd11 124.8(3)
O52 P6 Nd11 39.5(2)
C151 P6 Nd11 121.6(3)
Nd10 P6 Nd11 78.86(5)
C181 N6 C182 126(2)
C181 N6 C183 109(2)
C182 N6 C183 101(2)
C5 C6 C1 122.7(9)
C5 C6 S1 117.8(8)
C1 C6 S1 119.5(7)
O54 Nd7 O43 138.3(2)
O54 Nd7 O66 74.8(2)
O43 Nd7 O66 74.6(2)
O54 Nd7 O9JA 77.6(2)
O43 Nd7 O9JA 144.0(2)
O66 Nd7 O9JA 124.8(2)
O54 Nd7 O65 138.9(2)
O43 Nd7 O65 77.5(2)
O66 Nd7 O65 145.9(2)
O9JA Nd7 O65 71.7(3)
O54 Nd7 O35 124.1(2)
O43 Nd7 O35 77.0(2)
O66 Nd7 O35 80.0(2)
O9JA Nd7 O35 77.4(2)
O65 Nd7 O35 75.0(2)
O54 Nd7 O60 73.4(2)
O43 Nd7 O60 71.7(2)
O66 Nd7 O60 74.9(2)
O9JA Nd7 O60 138.5(2)
O65 Nd7 O60 114.0(2)
O35 Nd7 O60 144.0(2)
O54 Nd7 O23 77.2(2)
O43 Nd7 O23 109.34(19)
O66 Nd7 O23 138.3(2)
O9JA Nd7 O23 77.2(2)
O65 Nd7 O23 70.0(2)
O35 Nd7 O23 141.61(19)
O60 Nd7 O23 67.9(2)
O54 Nd7 O25 62.80(19)
O43 Nd7 O25 120.52(19)
O66 Nd7 O25 58.74(19)
O9JA Nd7 O25 66.2(2)
O65 Nd7 O25 124.0(2)
O35 Nd7 O25 61.41(19)
O60 Nd7 O25 121.91(18)
O23 Nd7 O25 129.85(19)
O54 Nd7 Nd10 40.65(15)
O43 Nd7 Nd10 112.05(14)
O66 Nd7 Nd10 37.81(14)
O9JA Nd7 Nd10 94.2(2)
O65 Nd7 Nd10 163.07(18)
O35 Nd7 Nd10 93.12(14)
O60 Nd7 Nd10 82.68(13)
O23 Nd7 Nd10 117.00(14)
O25 Nd7 Nd10 39.25(11)
O54 Nd7 Nd4 107.46(14)
O43 Nd7 Nd4 37.32(14)
O66 Nd7 Nd4 76.31(14)
O9JA Nd7 Nd4 158.52(19)
O65 Nd7 Nd4 92.90(19)
O35 Nd7 Nd4 113.85(14)
O60 Nd7 Nd4 35.06(14)
O23 Nd7 Nd4 83.50(13)
O25 Nd7 Nd4 135.05(12)
Nd10 Nd7 Nd4 103.037(14)
O18 S7 O17 115.9(4)
O18 S7 C52 107.9(4)
O17 S7 C52 107.3(4)
O18 S7 C46 107.5(4)
O17 S7 C46 110.7(4)
C52 S7 C46 107.1(5)
S2 O7 Nd8 127.6(3)
C178 N7 C180 127.7(14)
C178 N7 C179 120.0(14)
C180 N7 C179 108.8(14)
C10 C7 C8 112.4(13)
C10 C7 C4 112.7(12)
C8 C7 C4 108.7(11)
C10 C7 C9 106.3(12)
C8 C7 C9 105.8(12)
C4 C7 C9 110.7(11)
O49 Nd8 O3 83.0(2)
O49 Nd8 O2 149.7(2)
O3 Nd8 O2 75.6(2)
O49 Nd8 O59 142.0(2)
O3 Nd8 O59 107.1(2)
O2 Nd8 O59 66.3(2)
O49 Nd8 O58 81.9(2)
O3 Nd8 O58 72.8(2)
O2 Nd8 O58 111.2(2)
O59 Nd8 O58 67.4(2)
O49 Nd8 O7 83.9(2)
O3 Nd8 O7 72.2(2)
O2 Nd8 O7 69.4(2)
O59 Nd8 O7 134.1(2)
O58 Nd8 O7 143.5(2)
O49 Nd8 O46 123.5(2)
O3 Nd8 O46 139.8(2)
O2 Nd8 O46 67.2(2)
O59 Nd8 O46 71.7(2)
O58 Nd8 O46 134.6(2)
O7 Nd8 O46 80.7(2)
O49 Nd8 O48 69.1(2)
O3 Nd8 O48 131.59(19)
O2 Nd8 O48 110.18(19)
O59 Nd8 O48 119.36(19)
O58 Nd8 O48 136.3(2)
O7 Nd8 O48 66.28(18)
O46 Nd8 O48 54.89(19)
O49 Nd8 Cl2 75.30(15)
O3 Nd8 Cl2 142.30(14)
O2 Nd8 Cl2 133.80(15)
O59 Nd8 Cl2 75.10(15)
O58 Nd8 Cl2 73.82(18)
O7 Nd8 Cl2 133.79(14)
O46 Nd8 Cl2 77.54(14)
O48 Nd8 Cl2 67.82(13)
O49 Nd8 P4 96.40(16)
O3 Nd8 P4 147.11(14)
O2 Nd8 P4 90.33(15)
O59 Nd8 P4 93.53(15)
O58 Nd8 P4 139.87(18)
O7 Nd8 P4 75.04(14)
O46 Nd8 P4 27.13(15)
O48 Nd8 P4 28.18(13)
Cl2 Nd8 P4 67.09(5)
O49 Nd8 Nd5 156.48(15)
O3 Nd8 Nd5 120.46(14)
O2 Nd8 Nd5 49.14(14)
O59 Nd8 Nd5 37.28(15)
O58 Nd8 Nd5 104.64(17)
O7 Nd8 Nd5 101.81(14)
O46 Nd8 Nd5 37.67(15)
O48 Nd8 Nd5 92.04(13)
Cl2 Nd8 Nd5 84.73(4)
P4 Nd8 Nd5 63.87(4)
O49 Nd8 Nd3 117.77(16)
O3 Nd8 Nd3 75.90(14)
O2 Nd8 Nd3 77.72(14)
O59 Nd8 Nd3 37.75(15)
O58 Nd8 Nd3 36.08(16)
O7 Nd8 Nd3 138.61(13)
O46 Nd8 Nd3 109.22(14)
O48 Nd8 Nd3 152.17(13)
Cl2 Nd8 Nd3 87.28(4)
P4 Nd8 Nd3 130.63(4)
Nd5 Nd8 Nd3 72.724(13)
O23 S8 O24 116.3(4)
O23 S8 C42 112.7(4)
O24 S8 C42 107.5(4)
O23 S8 C76 108.4(4)
O24 S8 C76 106.7(4)
C42 S8 C76 104.4(4)
C175 N8 C177 119.3(11)
C175 N8 C176 120.9(12)
C177 N8 C176 119.7(11)
O16 Nd9 O53 82.5(2)
O16 Nd9 O61 107.0(2)
O53 Nd9 O61 142.1(2)
O16 Nd9 O15 75.3(2)
O53 Nd9 O15 149.0(2)
O61 Nd9 O15 66.7(2)
O16 Nd9 O60 72.9(2)
O53 Nd9 O60 80.7(2)
O61 Nd9 O60 68.1(2)
O15 Nd9 O60 112.2(2)
O16 Nd9 O21 71.8(2)
O53 Nd9 O21 83.0(2)
O61 Nd9 O21 134.8(2)
O15 Nd9 O21 69.7(2)
O60 Nd9 O21 142.7(2)
O16 Nd9 O51 139.8(2)
O53 Nd9 O51 124.4(2)
O61 Nd9 O51 71.2(2)
O15 Nd9 O51 67.3(2)
O60 Nd9 O51 134.6(2)
O21 Nd9 O51 81.86(19)
O16 Nd9 O50 131.3(2)
O53 Nd9 O50 69.6(2)
O61 Nd9 O50 119.6(2)
O15 Nd9 O50 109.91(19)
O60 Nd9 O50 135.98(19)
O21 Nd9 O50 65.90(19)
O51 Nd9 O50 55.34(19)
O16 Nd9 Cl2 141.80(15)
O53 Nd9 Cl2 74.19(15)
O61 Nd9 Cl2 76.74(18)
O15 Nd9 Cl2 135.65(15)
O60 Nd9 Cl2 73.74(15)
O21 Nd9 Cl2 132.70(14)
O51 Nd9 Cl2 78.08(14)
O50 Nd9 Cl2 67.42(13)
O16 Nd9 P5 146.04(15)
O53 Nd9 P5 97.16(16)
O61 Nd9 P5 93.98(16)
O15 Nd9 P5 89.71(15)
O60 Nd9 P5 140.81(15)
O21 Nd9 P5 74.45(14)
O51 Nd9 P5 27.31(14)
O50 Nd9 P5 28.24(13)
Cl2 Nd9 P5 68.16(5)
O16 Nd9 Nd6 121.55(15)
O53 Nd9 Nd6 155.92(15)
O61 Nd9 Nd6 37.11(15)
O15 Nd9 Nd6 50.72(15)
O60 Nd9 Nd6 105.20(15)
O21 Nd9 Nd6 103.28(14)
O51 Nd9 Nd6 36.72(14)
O50 Nd9 Nd6 91.47(13)
Cl2 Nd9 Nd6 84.96(4)
P5 Nd9 Nd6 63.24(4)
O16 Nd9 Nd4 76.31(15)
O53 Nd9 Nd4 116.66(14)
O61 Nd9 Nd4 37.97(15)
O15 Nd9 Nd4 78.97(14)
O60 Nd9 Nd4 36.07(14)
O21 Nd9 Nd4 139.73(14)
O51 Nd9 Nd4 109.03(14)
O50 Nd9 Nd4 151.98(13)
Cl2 Nd9 Nd4 87.48(4)
P5 Nd9 Nd4 131.19(4)
Nd6 Nd9 Nd4 73.398(12)
O34 S9 O33 115.0(4)
O34 S9 C116 107.4(4)
O33 S9 C116 109.4(4)
O34 S9 C82 107.6(4)
O33 S9 C82 106.6(4)
C116 S9 C82 110.9(4)
S3 O9 Nd6 149.4(4)
C172 N9 C173 123.1(9)
C172 N9 C174 119.4(9)
C173 N9 C174 117.4(9)
O26 Nd10 O47 82.9(2)
O26 Nd10 O25 77.1(2)
O47 Nd10 O25 150.8(2)
O26 Nd10 O66 108.6(2)
O47 Nd10 O66 141.3(2)
O25 Nd10 O66 66.5(2)
O26 Nd10 O74 71.8(2)
O47 Nd10 O74 81.5(2)
O25 Nd10 O74 111.4(2)
O66 Nd10 O74 68.3(2)
O26 Nd10 O29 71.0(2)
O47 Nd10 O29 84.0(2)
O25 Nd10 O29 69.6(2)
O66 Nd10 O29 134.7(2)
O74 Nd10 O29 141.4(2)
O26 Nd10 O54 142.5(2)
O47 Nd10 O54 122.1(2)
O25 Nd10 O54 68.3(2)
O66 Nd10 O54 70.69(19)
O74 Nd10 O54 134.1(2)
O29 Nd10 O54 83.4(2)
O26 Nd10 O52 130.7(2)
O47 Nd10 O52 68.3(2)
O25 Nd10 O52 110.0(2)
O66 Nd10 O52 119.07(19)
O74 Nd10 O52 136.6(2)
O29 Nd10 O52 67.06(19)
O54 Nd10 O52 54.81(19)
O26 Nd10 Cl2 139.31(16)
O47 Nd10 Cl2 72.36(15)
O25 Nd10 Cl2 135.70(14)
O66 Nd10 Cl2 75.87(15)
O74 Nd10 Cl2 72.97(15)
O29 Nd10 Cl2 134.94(15)
O54 Nd10 Cl2 78.00(14)
O52 Nd10 Cl2 68.66(13)
O26 Nd10 P6 147.72(16)
O47 Nd10 P6 95.05(16)
O25 Nd10 P6 90.83(16)
O66 Nd10 P6 93.16(14)
O74 Nd10 P6 139.99(15)
O29 Nd10 P6 76.72(15)
O54 Nd10 P6 27.16(14)
O52 Nd10 P6 28.00(14)
Cl2 Nd10 P6 68.11(5)
O26 Nd10 Nd7 123.05(15)
O47 Nd10 Nd7 154.05(16)
O25 Nd10 Nd7 50.09(14)
O66 Nd10 Nd7 37.42(13)
O74 Nd10 Nd7 105.70(14)
O29 Nd10 Nd7 102.93(15)
O54 Nd10 Nd7 36.64(14)
O52 Nd10 Nd7 91.14(14)
Cl2 Nd10 Nd7 85.76(4)
P6 Nd10 Nd7 63.15(4)
O26 Nd10 Nd2 76.65(15)
O47 Nd10 Nd2 118.17(15)
O25 Nd10 Nd2 77.66(15)
O66 Nd10 Nd2 37.89(13)
O74 Nd10 Nd2 36.71(14)
O29 Nd10 Nd2 137.95(15)
O54 Nd10 Nd2 108.41(14)
O52 Nd10 Nd2 152.21(13)
Cl2 Nd10 Nd2 87.05(4)
P6 Nd10 Nd2 130.38(4)
Nd7 Nd10 Nd2 73.156(13)
O36 S10 O35 116.7(4)
O36 S10 C86 106.7(4)
O35 S10 C86 109.7(4)
O36 S10 C92 107.8(4)
O35 S10 C92 111.3(4)
C86 S10 C92 103.7(4)
C190 N10 C192 121.6(8)
C190 N10 C191 121.4(8)
C192 N10 C191 117.1(8)
O52 Nd11 O48 114.3(2)
O52 Nd11 O50 112.2(2)
O48 Nd11 O50 107.3(2)
O52 Nd11 O69 81.8(2)
O48 Nd11 O69 156.4(2)
O50 Nd11 O69 80.0(2)
O52 Nd11 O68 78.4(2)
O48 Nd11 O68 85.3(2)
O50 Nd11 O68 156.6(2)
O69 Nd11 O68 81.2(2)
O52 Nd11 O67 156.4(2)
O48 Nd11 O67 76.7(2)
O50 Nd11 O67 82.0(2)
O69 Nd11 O67 82.3(2)
O68 Nd11 O67 82.0(2)
O52 Nd11 Cl2 73.33(15)
O48 Nd11 Cl2 72.66(16)
O50 Nd11 Cl2 71.17(16)
O69 Nd11 Cl2 130.31(16)
O68 Nd11 Cl2 132.12(17)
O67 Nd11 Cl2 130.17(16)
O52 Nd11 P4 88.90(16)
O48 Nd11 P4 25.86(15)
O50 Nd11 P4 124.79(15)
O69 Nd11 P4 155.20(16)
O68 Nd11 P4 74.46(17)
O67 Nd11 P4 98.39(16)
Cl2 Nd11 P4 67.26(5)
O52 Nd11 P6 24.61(16)
O48 Nd11 P6 129.55(15)
O50 Nd11 P6 88.01(15)
O69 Nd11 P6 72.02(16)
O68 Nd11 P6 99.13(17)
O67 Nd11 P6 153.75(15)
Cl2 Nd11 P6 67.52(5)
P4 Nd11 P6 107.21(5)
O52 Nd11 P5 127.46(15)
O48 Nd11 P5 84.18(16)
O50 Nd11 P5 23.41(15)
O69 Nd11 P5 99.86(16)
O68 Nd11 P5 154.12(17)
O67 Nd11 P5 72.61(16)
Cl2 Nd11 P5 66.08(5)
P4 Nd11 P5 104.01(5)
P6 Nd11 P5 105.80(5)
O30 S11 O29 115.0(4)
O30 S11 C96 108.3(4)
O29 S11 C96 110.4(4)
O30 S11 C102 106.9(5)
O29 S11 C102 108.9(4)
C96 S11 C102 107.0(5)
S4 O11 Nd3 128.2(4)
C187 N11 C189 121.6(9)
C187 N11 C188 120.9(9)
C189 N11 C188 117.3(9)
O2 C11 C12 122.4(8)
O2 C11 C16 124.2(8)
C12 C11 C16 113.1(7)
O31 S12 O32 116.5(4)
O31 S12 C106 108.3(4)
O32 S12 C106 106.7(4)
O31 S12 C112 112.0(4)
O32 S12 C112 106.1(4)
C106 S12 C112 106.7(4)
C184 N12 C186 120.2(10)
C184 N12 C185 123.1(9)
C186 N12 C185 116.4(9)
C13 C12 C11 122.6(8)
C13 C12 S1 113.2(7)
C11 C12 S1 124.1(6)
C41 O13 Nd4 142.9(6)
C71 O16 Nd9 135.6(6)
C202 N13 C203 123(3)
C202 N13 C204 130(3)
C203 N13 C204 106.4(15)
C14 C13 C12 123.5(9)
C51 O14 Nd4 139.1(6)
C193 N14 C195 123.8(18)
C193 N14 C194 120.2(18)
C195 N14 C194 115.6(17)
C13 C14 C15 115.7(8)
C13 C14 C17 120.7(8)
C15 C14 C17 123.4(9)
C61 O15 Nd9 140.2(6)
C199 N15 C200 128.4(18)
C199 N15 C201 115.9(18)
C200 N15 C201 115.6(17)
C14 C15 C16 122.5(9)
C15 C16 C11 122.6(9)
C15 C16 S2 114.2(8)
C11 C16 S2 123.2(7)
S7 O17 Nd4 128.5(4)
C18 C17 C19 109.0(10)
C18 C17 C20 109.4(9)
C19 C17 C20 108.6(9)
C18 C17 C14 108.5(9)
C19 C17 C14 110.9(9)
C20 C17 C14 110.4(8)
S6 O19 Nd6 142.6(4)
S5 O21 Nd9 128.1(4)
O3 C21 C26 124.4(8)
O3 C21 C22 122.1(8)
C26 C21 C22 113.5(8)
C23 C22 C21 123.4(9)
C23 C22 S2 118.9(7)
C21 C22 S2 117.6(7)
S8 O23 Nd7 149.6(4)
C22 C23 C24 121.4(9)
C25 C24 C23 117.3(9)
C25 C24 C27 121.2(9)
C23 C24 C27 121.4(9)
C91 O25 Nd10 137.7(6)
C91 O25 Nd7 130.8(6)
Nd10 O25 Nd7 90.66(18)
C24 C25 C26 122.1(9)
C101 O26 Nd10 138.5(6)
C25 C26 C21 122.2(9)
C25 C26 S3 116.7(7)
C21 C26 S3 121.1(7)
C111 O27 Nd2 144.0(6)
C29A C27 C28A 113.6(14)
C29A C27 C28B 140.8(18)
C28A C27 C28B 47.4(17)
C29A C27 C24 109.3(11)
C28A C27 C24 114.0(12)
C28B C27 C24 109.9(16)
C29A C27 C30B 49.4(16)
C28A C27 C30B 131.9(18)
C28B C27 C30B 112(2)
C24 C27 C30B 114.1(17)
C29A C27 C30A 106.3(13)
C28A C27 C30A 105.2(13)
C28B C27 C30A 61.3(16)
C24 C27 C30A 107.9(10)
C30B C27 C30A 57.8(16)
C29A C27 C29B 57.1(15)
C28A C27 C29B 62.9(16)
C28B C27 C29B 109(2)
C24 C27 C29B 108.3(15)
C30B C27 C29B 103(2)
C30A C27 C29B 143.6(16)
C81 O28 Nd2 135.0(5)
S11 O29 Nd10 127.5(4)
S12 O31 Nd5 147.6(4)
O4 C31 C36 123.8(8)
O4 C31 C32 121.2(8)
C36 C31 C32 114.8(8)
C33 C32 C31 121.1(9)
C33 C32 S3 115.5(8)
C31 C32 S3 123.4(7)
S9 O33 Nd2 128.0(4)
C34 C33 C32 122.8(10)
C33 C34 C35 117.1(9)
C33 C34 C37 122.4(10)
C35 C34 C37 120.5(10)
S10 O35 Nd7 145.0(4)
C34 C35 C36 122.1(10)
C35 C36 C31 122.0(9)
C35 C36 S4 115.4(8)
C31 C36 S4 122.5(7)
P1 O37 Nd1 118.7(3)
P1 O37 Nd2 96.6(3)
Nd1 O37 Nd2 114.3(2)
C39 C37 C40 109.8(13)
C39 C37 C38 108.7(14)
C40 C37 C38 108.2(14)
C39 C37 C34 107.5(12)
C40 C37 C34 111.9(10)
C38 C37 C34 110.7(12)
P1 O38 Nd5 142.4(4)
P1 O38 Nd2 102.4(3)
Nd5 O38 Nd2 107.3(2)
P1 O39 Nd3 140.9(4)
P2 O40 Nd1 113.1(3)
P2 O40 Nd3 98.9(3)
Nd1 O40 Nd3 116.7(2)
P2 O41 Nd4 141.7(4)
O13 C41 C46 124.6(10)
O13 C41 C42 121.1(8)
C46 C41 C42 114.3(8)
P2 O42 Nd6 146.0(4)
P2 O42 Nd3 101.1(3)
Nd6 O42 Nd3 105.0(2)
C43 C42 C41 121.4(9)
C43 C42 S8 115.5(7)
C41 C42 S8 123.2(6)
P3 O43 Nd7 143.6(3)
P3 O43 Nd4 101.3(3)
Nd7 O43 Nd4 108.4(2)
C44 C43 C42 123.1(10)
P3 O44 Nd1 114.2(3)
P3 O44 Nd4 98.2(3)
Nd1 O44 Nd4 114.0(2)
C45 C44 C43 116.0(9)
C45 C44 C47 119.6(9)
C43 C44 C47 124.3(9)
P3 O45 Nd2 140.0(4)
C44 C45 C46 123.3(9)
P4 O46 Nd5 150.3(4)
P4 O46 Nd8 102.4(3)
Nd5 O46 Nd8 100.8(2)
C45 C46 C41 122.0(10)
C45 C46 S7 116.4(7)
C41 C46 S7 121.6(7)
P4 O47 Nd10 139.6(4)
C48 C47 C50 109.1(11)
C48 C47 C49 108.8(10)
C50 C47 C49 109.2(11)
C48 C47 C44 108.8(9)
C50 C47 C44 111.3(9)
C49 C47 C44 109.6(10)
P4 O48 Nd11 112.5(3)
P4 O48 Nd8 96.1(3)
Nd11 O48 Nd8 114.3(2)
P5 O49 Nd8 137.5(4)
P5 O50 Nd11 119.2(3)
P5 O50 Nd9 96.2(3)
Nd11 O50 Nd9 112.6(2)
P5 O51 Nd6 148.1(4)
P5 O51 Nd9 103.3(3)
Nd6 O51 Nd9 103.7(2)
O14 C51 C56 124.4(8)
O14 C51 C52 122.6(8)
C56 C51 C52 113.0(8)
P6 O52 Nd11 115.9(3)
P6 O52 Nd10 96.8(3)
Nd11 O52 Nd10 111.8(2)
C53 C52 C51 121.4(8)
C53 C52 S7 118.9(7)
C51 C52 S7 119.6(7)
P6 O53 Nd9 138.9(3)
C54 C53 C52 122.9(9)
P6 O54 Nd7 150.1(4)
P6 O54 Nd10 102.8(3)
Nd7 O54 Nd10 102.7(2)
C53 C54 C55 117.6(9)
C53 C54 C57 118.9(9)
C55 C54 C57 123.5(9)
C157 O55 Nd1 132.4(7)
C54 C55 C56 120.2(9)
C160 O56 Nd1 130.2(6)
C51 C56 C55 124.7(9)
C51 C56 S6 119.2(7)
C55 C56 S6 116.1(7)
C163 O57 Nd1 130.3(7)
C58 C57 C54 110.4(9)
C58 C57 C59 108.3(11)
C54 C57 C59 110.6(10)
C58 C57 C60 109.1(11)
C54 C57 C60 107.1(10)
C59 C57 C60 111.3(10)
Nd3 O58 Nd8 107.7(3)
Nd3 O58 Nd6 107.4(2)
Nd8 O58 Nd6 144.8(3)
Nd5 O59 Nd8 104.7(2)
Nd5 O59 Nd3 139.5(3)
Nd8 O59 Nd3 106.2(2)
Nd4 O60 Nd9 107.1(2)
Nd4 O60 Nd7 107.8(2)
Nd9 O60 Nd7 145.0(3)
Nd9 O61 Nd6 106.0(3)
Nd9 O61 Nd4 106.1(2)
Nd6 O61 Nd4 140.9(3)
O15 C61 C62 122.3(8)
O15 C61 C66 125.2(8)
C62 C61 C66 112.5(8)
C169 O62 Nd5 145.1(9)
C63 C62 C61 122.9(9)
C63 C62 S6 113.5(7)
C61 C62 S6 123.3(7)
C166 O63 Nd5 139.3(8)
C64 C63 C62 122.5(9)
C172 O64 Nd6 134.6(7)
C63 C64 C65 115.8(8)
C63 C64 C67 123.1(9)
C65 C64 C67 121.1(9)
C181 O65 Nd7 147.7(13)
C66 C65 C64 122.6(9)
Nd7 O66 Nd10 104.8(2)
Nd7 O66 Nd2 140.6(3)
Nd10 O66 Nd2 105.6(2)
C65 C66 C61 123.5(9)
C65 C66 S5 114.2(8)
C61 C66 S5 122.3(7)
C187 O67 Nd11 127.6(6)
C70 C67 C64 112.9(9)
C70 C67 C69 108.3(10)
C64 C67 C69 109.9(9)
C70 C67 C68 108.5(10)
C64 C67 C68 108.8(9)
C69 C67 C68 108.1(10)
C184 O68 Nd11 129.0(7)
C190 O69 Nd11 130.0(6)
O16 C71 C76 124.3(8)
O16 C71 C72 123.0(8)
C76 C71 C72 112.6(8)
C73 C72 C71 124.0(8)
C73 C72 S5 117.7(7)
C71 C72 S5 118.3(7)
C74 C73 C72 120.5(9)
Nd2 O74 Nd10 106.4(2)
Nd2 O74 Nd5 107.7(2)
Nd10 O74 Nd5 145.8(3)
C73 C74 C75 118.0(8)
C73 C74 C77 122.8(9)
C75 C74 C77 119.1(8)
C74 C75 C76 121.7(9)
C75 C76 C71 123.0(9)
C75 C76 S8 116.6(7)
C71 C76 S8 120.3(7)
C79 C77 C74 109.4(9)
C79 C77 C78 111.9(9)
C74 C77 C78 109.1(8)
C79 C77 C80 107.2(10)
C74 C77 C80 111.4(9)
C78 C77 C80 107.8(10)
O28 C81 C82 123.8(8)
O28 C81 C86 121.3(8)
C82 C81 C86 114.8(8)
C83 C82 C81 124.0(9)
C83 C82 S9 117.0(7)
C81 C82 S9 118.7(7)
C84 C83 C82 120.6(9)
C83 C84 C85 116.7(8)
C83 C84 C87 123.7(9)
C85 C84 C87 119.6(8)
C86 C85 C84 123.6(9)
C85 C86 C81 120.2(8)
C85 C86 S10 120.0(7)
C81 C86 S10 119.8(7)
C89 C87 C90 110.3(9)
C89 C87 C88 108.9(8)
C90 C87 C88 107.8(8)
C89 C87 C84 109.2(8)
C90 C87 C84 110.2(8)
C88 C87 C84 110.4(8)
O25 C91 C92 122.9(8)
O25 C91 C96 124.7(8)
C92 C91 C96 112.3(8)
C93 C92 C91 123.4(9)
C93 C92 S10 112.6(7)
C91 C92 S10 124.0(7)
C92 C93 C94 121.9(9)
C95 C94 C93 115.5(8)
C95 C94 C97 124.3(9)
C93 C94 C97 120.1(9)
C94 C95 C96 123.8(9)
C95 C96 C91 123.0(9)
C95 C96 S11 113.4(8)
C91 C96 S11 123.5(7)
C98 C97 C100 108.9(11)
C98 C97 C99 109.4(12)
C100 C97 C99 110.2(10)
C98 C97 C94 110.3(10)
C100 C97 C94 110.1(9)
C99 C97 C94 107.8(10)
O26 C101 C106 125.7(9)
O26 C101 C102 122.2(9)
C106 C101 C102 112.0(8)
C103 C102 C101 124.6(9)
C103 C102 S11 119.2(8)
C101 C102 S11 116.1(7)
C102 C103 C104 120.0(10)
C105 C104 C103 118.0(9)
C105 C104 C107 121.9(10)
C103 C104 C107 120.1(10)
C104 C105 C106 122.6(10)
C105 C106 C101 122.7(10)
C105 C106 S12 117.5(8)
C101 C106 S12 119.8(7)
C109 C107 C108 117(2)
C109 C107 C110 102.9(18)
C108 C107 C110 100.5(19)
C109 C107 C104 111.2(16)
C108 C107 C104 113.8(16)
C110 C107 C104 109.8(14)
O27 C111 C112 122.1(9)
O27 C111 C116 124.5(8)
C112 C111 C116 113.3(8)
C113 C112 C111 123.1(10)
C113 C112 S12 114.9(8)
C111 C112 S12 121.9(7)
C112 C113 C114 122.2(10)
C115 C114 C113 116.1(9)
C115 C114 C117 123.0(10)
C113 C114 C117 120.8(10)
C114 C115 C116 123.7(10)
C115 C116 C111 121.5(9)
C115 C116 S9 116.6(8)
C111 C116 S9 121.8(7)
C114 C117 C120 108.2(11)
C114 C117 C119 111.1(10)
C120 C117 C119 109.5(14)
C114 C117 C118 110.7(11)
C120 C117 C118 110.0(13)
C119 C117 C118 107.3(12)
C122 C121 C126 119.7(9)
C122 C121 P1 120.8(7)
C126 C121 P1 119.3(7)
C121 C122 C123 120.8(10)
C124 C123 C122 119.5(10)
C125 C124 C123 119.8(10)
C124 C125 C126 120.5(10)
C125 C126 C121 119.7(10)
C128 C127 C132 118.5(9)
C128 C127 P2 121.0(8)
C132 C127 P2 120.5(8)
C127 C128 C129 120.7(11)
C130 C129 C128 118.7(11)
C131 C130 C129 120.4(10)
C130 C131 C132 121.5(12)
C131 C132 C127 120.0(11)
C134 C133 C138 119.7(9)
C134 C133 P3 120.4(7)
C138 C133 P3 119.9(7)
C135 C134 C133 121.6(10)
C134 C135 C136 118.7(11)
C137 C136 C135 120.0(10)
C136 C137 C138 120.8(10)
C137 C138 C133 118.9(10)
C140 C139 C144 118.2(9)
C140 C139 P4 121.4(7)
C144 C139 P4 120.5(7)
C139 C140 C141 121.5(10)
C140 C141 C142 119.6(10)
C141 C142 C143 118.9(10)
C144 C143 C142 121.1(11)
C143 C144 C139 120.5(10)
C146 C145 C150 120.6(9)
C146 C145 P5 121.2(7)
C150 C145 P5 118.1(7)
C145 C146 C147 119.1(10)
C148 C147 C146 122.0(10)
C147 C148 C149 118.9(9)
C148 C149 C150 119.3(11)
C145 C150 C149 119.9(10)
C152 C151 C156 119.0(9)
C152 C151 P6 121.7(7)
C156 C151 P6 119.1(7)
C151 C152 C153 122.1(10)
C154 C153 C152 118.8(10)
C153 C154 C155 120.4(9)
C154 C155 C156 120.4(9)
C151 C156 C155 119.3(9)
O55 C157 N1 123.6(10)
O56 C160 N3 124.1(10)
O57 C163 N2 125.0(10)
O63 C166 N5 126.3(14)
O62 C169 N4 125.5(15)
O64 C172 N9 124.8(10)
O3EA C175 N8 125.9(11)
O9JA C178 N7 128.6(13)
O65 C181 N6 145(2)
O68 C184 N12 124.9(10)
O67 C187 N11 123.5(9)
O69 C190 N10 123.2(9)
O71 C193 N14 118(2)
O72 C196 N5EA 125(2)
O70 C199 N15 124(2)
N13 C202 O73 101(4)
C175 O3EA Nd6 135.3(7)
C196 N5EA C198 125.2(16)
C196 N5EA C197 118.8(14)
C198 N5EA C197 116.0(14)
C178 O9JA Nd7 141.3(8)

loop_
_geom_bond_atom_site_label_1
_geom_bond_atom_site_label_2
_geom_bond_distance
Nd1 O37 2.350(7)
Nd1 O44 2.374(6)
Nd1 O40 2.383(6)
Nd1 O57 2.401(6)
Nd1 O56 2.429(7)
Nd1 O55 2.430(6)
Nd1 Cl1 2.987(2)
Nd1 P2 3.297(2)
Nd1 P3 3.319(2)
Nd1 P1 3.375(2)
Cl1 Nd2 3.0908(18)
Cl1 Nd4 3.1030(19)
Cl1 Nd3 3.1355(19)
S1 O6 1.442(7)
S1 O5 1.459(6)
S1 C12 1.758(9)
S1 C6 1.763(9)
P1 O39 1.513(6)
P1 O38 1.523(7)
P1 O37 1.544(7)
P1 C121 1.826(9)
P1 Nd2 3.250(2)
O1 C1 1.285(11)
O1 Nd3 2.346(6)
N1 C157 1.332(13)
N1 C159 1.432(14)
N1 C158 1.466(14)
C1 C6 1.410(14)
C1 C2 1.440(13)
Nd2 O28 2.356(6)
Nd2 O27 2.408(6)
Nd2 O45 2.419(6)
Nd2 O74 2.456(6)
Nd2 O66 2.513(6)
Nd2 O33 2.530(6)
Nd2 O38 2.563(6)
Nd2 O37 2.688(7)
Nd2 Nd10 3.9406(7)
Nd2 Nd5 4.0191(7)
Cl2 Nd9 3.0207(18)
Cl2 Nd11 3.0275(19)
Cl2 Nd10 3.0567(18)
Cl2 Nd8 3.0682(18)
S2 O8 1.454(6)
S2 O7 1.459(6)
S2 C22 1.752(9)
S2 C16 1.752(10)
P2 O41 1.511(6)
P2 O40 1.527(6)
P2 O42 1.528(6)
P2 C127 1.785(9)
P2 Nd3 3.247(2)
O2 C11 1.292(10)
O2 Nd8 2.412(6)
O2 Nd5 2.895(6)
N2 C163 1.308(13)
N2 C165 1.450(13)
N2 C164 1.456(13)
C2 C3 1.392(12)
C2 S4 1.755(10)
Nd3 O39 2.394(6)
Nd3 O4 2.400(6)
Nd3 O58 2.456(7)
Nd3 O59 2.533(6)
Nd3 O11 2.548(6)
Nd3 O42 2.586(6)
Nd3 O40 2.640(6)
Nd3 Nd6 3.9712(7)
Nd3 Nd8 3.9729(6)
S3 O10 1.439(6)
S3 O9 1.441(6)
S3 C32 1.759(10)
S3 C26 1.761(10)
P3 O45 1.526(6)
P3 O43 1.537(6)
P3 O44 1.541(6)
P3 C133 1.811(9)
P3 Nd4 3.252(2)
O3 C21 1.281(11)
O3 Nd8 2.393(6)
N3 C160 1.325(13)
N3 C162 1.449(15)
N3 C161 1.456(14)
C3 C4 1.396(15)
Nd4 O14 2.369(6)
Nd4 O13 2.392(6)
Nd4 O41 2.403(6)
Nd4 O60 2.437(6)
Nd4 O61 2.534(7)
Nd4 O17 2.536(6)
Nd4 O43 2.580(6)
Nd4 O44 2.651(6)
Nd4 Nd9 3.9566(6)
Nd4 Nd7 4.0388(7)
S4 O12 1.438(7)
S4 O11 1.464(6)
S4 C36 1.751(10)
P4 O47 1.509(6)
P4 O46 1.527(7)
P4 O48 1.554(6)
P4 C139 1.799(9)
P4 Nd8 3.271(2)
P4 Nd11 3.292(2)
O4 C31 1.293(11)
N4 C169 1.314(17)
N4 C170 1.44(2)
N4 C171 1.45(2)
C4 C5 1.397(16)
C4 C7 1.517(15)
Nd5 O46 2.380(6)
Nd5 O59 2.396(6)
Nd5 O38 2.428(6)
Nd5 O5 2.457(6)
Nd5 O63 2.473(7)
Nd5 O62 2.475(7)
Nd5 O74 2.522(6)
Nd5 O31 2.555(7)
Nd5 Nd8 3.8261(7)
S5 O22 1.443(6)
S5 O21 1.460(6)
S5 C72 1.757(9)
S5 C66 1.765(9)
P5 O49 1.518(6)
P5 O51 1.535(6)
P5 O50 1.549(6)
P5 C145 1.822(9)
P5 Nd9 3.255(2)
P5 Nd11 3.406(2)
N5 C166 1.316(15)
N5 C167 1.414(19)
N5 C168 1.46(2)
C5 C6 1.394(13)
Nd6 O51 2.381(6)
Nd6 O42 2.419(6)
Nd6 O61 2.429(6)
Nd6 O64 2.460(6)
Nd6 O58 2.473(7)
Nd6 O19 2.496(6)
Nd6 O3EA 2.524(6)
Nd6 O9 2.569(6)
Nd6 Nd9 3.8691(7)
S6 O20 1.449(6)
S6 O19 1.450(6)
S6 C62 1.769(9)
S6 C56 1.783(9)
P6 O53 1.511(6)
P6 O54 1.528(6)
P6 O52 1.543(7)
P6 C151 1.809(10)
P6 Nd10 3.263(2)
P6 Nd11 3.332(2)
N6 C181 1.29(3)
N6 C182 1.52(4)
N6 C183 1.54(3)
Nd7 O54 2.350(6)
Nd7 O43 2.398(6)
Nd7 O66 2.413(6)
Nd7 O9JA 2.475(7)
Nd7 O65 2.498(7)
Nd7 O35 2.499(6)
Nd7 O60 2.559(6)
Nd7 O23 2.620(6)
Nd7 O25 2.946(6)
Nd7 Nd10 3.8403(7)
S7 O18 1.449(6)
S7 O17 1.461(6)
S7 C52 1.740(9)
S7 C46 1.754(10)
O7 Nd8 2.498(6)
N7 C178 1.322(17)
N7 C180 1.427(19)
N7 C179 1.45(2)
C7 C10 1.52(2)
C7 C8 1.53(2)
C7 C9 1.573(19)
Nd8 O49 2.373(6)
Nd8 O59 2.435(6)
Nd8 O58 2.464(7)
Nd8 O46 2.584(6)
Nd8 O48 2.717(6)
S8 O23 1.444(6)
S8 O24 1.449(6)
S8 C42 1.760(10)
S8 C76 1.775(9)
N8 C175 1.310(14)
N8 C177 1.476(17)
N8 C176 1.483(18)
Nd9 O16 2.389(6)
Nd9 O53 2.408(6)
Nd9 O61 2.415(7)
Nd9 O15 2.429(6)
Nd9 O60 2.482(6)
Nd9 O21 2.517(6)
Nd9 O51 2.539(6)
Nd9 O50 2.701(6)
S9 O34 1.431(7)
S9 O33 1.467(6)
S9 C116 1.742(10)
S9 C82 1.764(9)
N9 C172 1.312(13)
N9 C173 1.462(14)
N9 C174 1.461(14)
Nd10 O26 2.395(6)
Nd10 O47 2.400(6)
Nd10 O25 2.430(6)
Nd10 O66 2.435(6)
Nd10 O74 2.465(6)
Nd10 O29 2.510(6)
Nd10 O54 2.565(6)
Nd10 O52 2.698(6)
S10 O36 1.442(7)
S10 O35 1.450(6)
S10 C86 1.734(9)
S10 C92 1.765(9)
N10 C190 1.322(12)
N10 C192 1.435(13)
N10 C191 1.448(13)
Nd11 O52 2.355(6)
Nd11 O48 2.369(6)
Nd11 O50 2.371(6)
Nd11 O69 2.422(6)
Nd11 O68 2.422(7)
Nd11 O67 2.442(6)
S11 O30 1.431(7)
S11 O29 1.455(6)
S11 C96 1.754(10)
S11 C102 1.759(10)
N11 C187 1.323(13)
N11 C189 1.441(13)
N11 C188 1.461(14)
C11 C12 1.422(12)
C11 C16 1.434(13)
S12 O31 1.450(7)
S12 O32 1.454(7)
S12 C106 1.752(11)
S12 C112 1.788(10)
N12 C184 1.303(14)
N12 C186 1.427(15)
N12 C185 1.460(14)
C12 C13 1.400(12)
O13 C41 1.289(11)
O16 C71 1.270(10)
N13 C202 1.26(4)
N13 C203 1.376(17)
N13 C204 1.50(2)
C13 C14 1.377(13)
O14 C51 1.278(10)
N14 C193 1.35(2)
N14 C195 1.44(2)
N14 C194 1.44(2)
C14 C15 1.390(13)
C14 C17 1.543(12)
O15 C61 1.295(11)
N15 C199 1.31(2)
N15 C200 1.41(2)
N15 C201 1.46(2)
C15 C16 1.407(13)
C17 C18 1.526(16)
C17 C19 1.528(15)
C17 C20 1.522(14)
C21 C26 1.423(13)
C21 C22 1.442(13)
C22 C23 1.388(14)
C23 C24 1.398(14)
C24 C25 1.382(14)
C24 C27 1.520(13)
O25 C91 1.285(11)
C25 C26 1.418(12)
O26 C101 1.265(11)
O27 C111 1.265(12)
C27 C29A 1.48(2)
C27 C28A 1.50(2)
C27 C28B 1.53(4)
C27 C30B 1.59(4)
C27 C30A 1.62(2)
C27 C29B 1.67(4)
O28 C81 1.298(10)
C31 C36 1.431(13)
C31 C32 1.442(13)
C32 C33 1.411(13)
C33 C34 1.381(15)
C34 C35 1.395(15)
C34 C37 1.540(14)
C35 C36 1.404(13)
C37 C39 1.51(2)
C37 C40 1.523(17)
C37 C38 1.51(2)
C41 C46 1.431(13)
C41 C42 1.440(14)
C42 C43 1.397(13)
C43 C44 1.390(14)
C44 C45 1.385(14)
C44 C47 1.544(13)
C45 C46 1.387(14)
C47 C48 1.537(17)
C47 C50 1.546(17)
C47 C49 1.543(17)
C51 C56 1.406(13)
C51 C52 1.437(12)
C52 C53 1.399(13)
C53 C54 1.376(14)
C54 C55 1.378(14)
C54 C57 1.553(14)
O55 C157 1.241(12)
C55 C56 1.404(12)
O56 C160 1.243(12)
O57 C163 1.262(12)
C57 C58 1.546(15)
C57 C59 1.566(17)
C57 C60 1.567(19)
C61 C62 1.429(12)
C61 C66 1.435(13)
O62 C169 1.195(15)
C62 C63 1.404(13)
O63 C166 1.200(15)
C63 C64 1.391(14)
O64 C172 1.219(12)
C64 C65 1.393(14)
C64 C67 1.524(13)
O65 C181 1.06(2)
C65 C66 1.385(13)
O67 C187 1.236(12)
C67 C70 1.514(16)
C67 C69 1.538(16)
C67 C68 1.548(16)
O68 C184 1.252(12)
O69 C190 1.243(12)
O70 C199 1.26(2)
O71 C193 1.25(2)
C71 C76 1.426(13)
C71 C72 1.432(13)
O72 C196 1.26(2)
C72 C73 1.410(12)
O73 C202 1.54(5)
C73 C74 1.378(13)
C74 C75 1.389(13)
C74 C77 1.528(12)
C75 C76 1.402(12)
C77 C79 1.524(15)
C77 C78 1.532(15)
C77 C80 1.536(16)
C81 C82 1.410(12)
C81 C86 1.443(12)
C82 C83 1.401(12)
C83 C84 1.383(13)
C84 C85 1.415(13)
C84 C87 1.537(12)
C85 C86 1.385(13)
C87 C89 1.519(13)
C87 C90 1.531(16)
C87 C88 1.533(8)
C91 C92 1.432(13)
C91 C96 1.433(13)
C92 C93 1.399(13)
C93 C94 1.427(14)
C94 C95 1.349(14)
C94 C97 1.542(12)
C95 C96 1.410(13)
C97 C98 1.524(18)
C97 C100 1.528(15)
C97 C99 1.540(18)
C101 C106 1.438(14)
C101 C102 1.454(13)
C102 C103 1.385(14)
C103 C104 1.400(15)
C104 C105 1.384(16)
C104 C107 1.555(15)
C105 C106 1.387(13)
C107 C109 1.42(3)
C107 C108 1.42(3)
C107 C110 1.49(3)
C111 C112 1.435(13)
C111 C116 1.446(13)
C112 C113 1.398(13)
C113 C114 1.395(15)
C114 C115 1.382(15)
C114 C117 1.513(14)
C115 C116 1.400(13)
C117 C120 1.53(2)
C117 C119 1.537(17)
C117 C118 1.559(19)
C121 C122 1.369(14)
C121 C126 1.397(14)
C122 C123 1.392(13)
C123 C124 1.393(15)
C124 C125 1.378(15)
C125 C126 1.390(14)
C127 C128 1.386(14)
C127 C132 1.399(14)
C128 C129 1.420(15)
C129 C130 1.388(19)
C130 C131 1.352(19)
C131 C132 1.389(14)
C133 C134 1.376(14)
C133 C138 1.397(13)
C134 C135 1.367(15)
C135 C136 1.409(16)
C136 C137 1.370(17)
C137 C138 1.388(14)
C139 C140 1.389(13)
C139 C144 1.411(13)
C140 C141 1.389(14)
C141 C142 1.392(16)
C142 C143 1.405(17)
C143 C144 1.360(15)
C145 C146 1.374(13)
C145 C150 1.382(14)
C146 C147 1.382(13)
C147 C148 1.370(16)
C148 C149 1.402(17)
C149 C150 1.402(15)
C151 C152 1.376(13)
C151 C156 1.380(13)
C152 C153 1.385(13)
C153 C154 1.370(16)
C154 C155 1.378(15)
C155 C156 1.404(13)
C175 O3EA 1.221(12)
C178 O9JA 1.176(15)
C196 N5EA 1.301(18)
C197 N5EA 1.454(17)
C198 N5EA 1.389(17)

loop_
_platon_squeeze_void_nr
_platon_squeeze_void_average_x
_platon_squeeze_void_average_y
_platon_squeeze_void_average_z
_platon_squeeze_void_volume
_platon_squeeze_void_count_electrons
1 0.498 0.127 -0.011 22.7 6.8
2 0.500 0.500 0.000 1898.8 308.2
3 0.502 0.873 0.011 22.7 5.4
4 1.000 1.000 0.500 1898.8 277.5
5 0.998 0.373 0.489 22.7 4.7
6 0.002 0.627 0.511 22.7 7.3
